data_7047603
loop_
_publ_author_name
'Sava, Daniel Florin'
'Zheng, Nan'
'Vit\'orica-Yrez\'abal, I\~nigo J'
'Timco, Grigore A.'
'Winpenny, Richard E. P.'

_publ_section_title
;
 Binding of halogens by a Cr<sub>8</sub> metallacrown.
;
_journal_issue 39
_journal_name_full 'Dalton transactions (Cambridge, England : 2003)'
_journal_page_first 13771
_journal_page_last 13775
_journal_paper_doi 10.1039/c8dt03172j
_journal_volume 47
_journal_year 2018
_chemical_formula_moiety 'C80 H144 Cr8 F8 O32, 0.8(Br2)'
_chemical_formula_sum 'C80 H144 Br1.6 Cr8 F8 O32'
_chemical_formula_weight 2314.00
_space_group_crystal_system monoclinic
_space_group_IT_number 15
_space_group_name_Hall '-I 2ya'
_space_group_name_H-M_alt 'I 1 2/a 1'
_symmetry_space_group_name_Hall '-I 2ya'
_symmetry_space_group_name_H-M 'I 1 2/a 1'
_atom_sites_solution_hydrogens geom
_atom_sites_solution_primary dual
_audit_creation_date 2018-02-21
_audit_creation_method
;
Olex2 1.2
(compiled 2017.08.10 svn.r3458 for OlexSys, GUI svn.r5381)
;
_audit_update_record
;
2018-08-02 deposited with the CCDC.
2018-09-10 downloaded from the CCDC.
;
_cell_angle_alpha 90
_cell_angle_beta 111.369(3)
_cell_angle_gamma 90
_cell_formula_units_Z 8
_cell_length_a 44.1693(11)
_cell_length_b 16.5140(3)
_cell_length_c 34.8521(10)
_cell_measurement_reflns_used 18225
_cell_measurement_temperature 150.02(11)
_cell_measurement_theta_max 25.5390
_cell_measurement_theta_min 3.3840
_cell_volume 23673.9(11)
_computing_cell_refinement 'CrysAlisPro 1.171.38.41q (Rigaku OD, 2015)'
_computing_data_collection 'CrysAlisPro 1.171.38.41q (Rigaku OD, 2015)'
_computing_data_reduction 'CrysAlisPro 1.171.38.41q (Rigaku OD, 2015)'
_computing_molecular_graphics 'Olex2 (Dolomanov et al., 2009)'
_computing_publication_material 'Olex2 (Dolomanov et al., 2009)'
_computing_structure_refinement 'ShelXL (Sheldrick, 2015)'
_computing_structure_solution 'ShelXT (Sheldrick, 2015)'
_diffrn_ambient_environment N~2~
_diffrn_ambient_temperature 150.02(11)
_diffrn_detector 'CCD plate'
_diffrn_detector_area_resol_mean 8.0714
_diffrn_detector_type Eos
_diffrn_measured_fraction_theta_full 0.998
_diffrn_measured_fraction_theta_max 0.998
_diffrn_measurement_details
;
List of Runs (angles in degrees, time in seconds):

  # Type    Start    End  Width  t~exp~   \w     \q     \k     \f   Frames
#--------------------------------------------------------------------------
  1  \w    -81.00  17.25   0.75   20.00    --  -22.82  19.00-120.00  131
  2  \w   -110.00 -35.00   0.75   20.00    --  -22.82 178.00  30.00  100
  3  \w    -17.00  10.00   0.75   20.00    --  -22.82 -99.00  30.00   36
  4  \w     -8.00  22.00   0.75   20.00    --  -22.82 -99.00-150.00   40
  5  \w     -6.00  96.00   0.75   20.00    --   23.91  57.00  60.00  136
  6  \w     36.00 100.50   0.75   20.00    --   23.91 178.00 -30.00   86
  7  \w    -42.00  42.00   0.75   20.00    --   23.91 -57.00 -90.00  112
;
_diffrn_measurement_device 'four-circle diffractometer'
_diffrn_measurement_device_type 'SuperNova, Single source at offset, Eos'
_diffrn_measurement_method '\w scans'
_diffrn_orient_matrix_type 'CrysAlisPro convention (1999,Acta A55,543-557)'
_diffrn_orient_matrix_UB_11 -0.0026022000
_diffrn_orient_matrix_UB_12 0.0165212000
_diffrn_orient_matrix_UB_13 -0.0197297000
_diffrn_orient_matrix_UB_21 0.0097839000
_diffrn_orient_matrix_UB_22 -0.0309592000
_diffrn_orient_matrix_UB_23 -0.0036076000
_diffrn_orient_matrix_UB_31 -0.0139551000
_diffrn_orient_matrix_UB_32 -0.0247774000
_diffrn_orient_matrix_UB_33 -0.0086650000
_diffrn_radiation_monochromator mirror
_diffrn_radiation_probe x-ray
_diffrn_radiation_type MoK\a
_diffrn_radiation_wavelength 0.71073
_diffrn_reflns_av_R_equivalents 0.0579
_diffrn_reflns_av_unetI/netI 0.0564
_diffrn_reflns_Laue_measured_fraction_full 0.998
_diffrn_reflns_Laue_measured_fraction_max 0.998
_diffrn_reflns_limit_h_max 53
_diffrn_reflns_limit_h_min -53
_diffrn_reflns_limit_k_max 18
_diffrn_reflns_limit_k_min -19
_diffrn_reflns_limit_l_max 41
_diffrn_reflns_limit_l_min -28
_diffrn_reflns_number 83715
_diffrn_reflns_point_group_measured_fraction_full 0.998
_diffrn_reflns_point_group_measured_fraction_max 0.998
_diffrn_reflns_theta_full 25.242
_diffrn_reflns_theta_max 25.350
_diffrn_reflns_theta_min 3.281
_diffrn_source 'micro-focus sealed X-ray tube'
_diffrn_source_type 'SuperNova (Mo) X-ray Source'
_exptl_absorpt_coefficient_mu 1.322
_exptl_absorpt_correction_T_max 1.00000
_exptl_absorpt_correction_T_min 0.52037
_exptl_absorpt_correction_type multi-scan
_exptl_absorpt_process_details
;
CrysAlisPro 1.171.38.41q (Rigaku Oxford Diffraction, 2015)
Empirical absorption correction using spherical harmonics,
 implemented in SCALE3 ABSPACK scaling algorithm.
;
_exptl_crystal_colour 'clear dark green'
_exptl_crystal_colour_lustre clear
_exptl_crystal_colour_modifier dark
_exptl_crystal_colour_primary green
_exptl_crystal_density_diffrn 1.298
_exptl_crystal_description block
_exptl_crystal_F_000 9601
_exptl_crystal_recrystallization_method 'The material was recrystallised from 1-bromodecane by slow cooling'
_exptl_crystal_size_max 0.4
_exptl_crystal_size_mid 0.2
_exptl_crystal_size_min 0.1
_refine_diff_density_max 0.752
_refine_diff_density_min -0.449
_refine_diff_density_rms 0.069
_refine_ls_extinction_method none
_refine_ls_goodness_of_fit_ref 1.016
_refine_ls_hydrogen_treatment constr
_refine_ls_matrix_type full
_refine_ls_number_parameters 1425
_refine_ls_number_reflns 21611
_refine_ls_number_restraints 612
_refine_ls_restrained_S_all 1.057
_refine_ls_R_factor_all 0.0757
_refine_ls_R_factor_gt 0.0472
_refine_ls_shift/su_max 0.002
_refine_ls_shift/su_mean 0.000
_refine_ls_structure_factor_coef Fsqd
_refine_ls_weighting_details 'w=1/[\s^2^(Fo^2^)+(0.0464P)^2^+51.6718P] where P=(Fo^2^+2Fc^2^)/3'
_refine_ls_weighting_scheme calc
_refine_ls_wR_factor_gt 0.1054
_refine_ls_wR_factor_ref 0.1194
_reflns_Friedel_coverage 0.000
_reflns_number_gt 15651
_reflns_number_total 21611
_reflns_threshold_expression 'I > 2\s(I)'
_cod_data_source_file c8dt03172j2.cif
_cod_data_source_block arepw1281
_cod_depositor_comments 'Adding full bibliography for 7047602--7047620.cif.'
_cod_original_formula_sum 'C80 H144 Br1.60 Cr8 F8 O32'
_cod_database_code 7047603
_shelx_shelxl_version_number 2014/7
_chemical_oxdiff_formula Cr8F8O32C80H144Br2
_chemical_oxdiff_usercomment 'Cr8 + Br2'
_shelx_space_group_comment
;
The symmetry employed for this shelxl refinement is uniquely defined
by the following loop, which should always be used as a source of
symmetry information in preference to the above space-group names.
They are only intended as comments.
;
_reflns_odcompleteness_completeness 89.40
_reflns_odcompleteness_iscentric 1
_reflns_odcompleteness_theta 26.32
_olex2_refinement_description
;
1. Fixed Uiso
 At 1.5 times of:
  All C(H,H,H) groups
2. Restrained distances
 C42-C41 = C44-C41 = C46-C41
 1.54 with sigma of 0.02
 C67-C65 \\sim C67-C63 \\sim C65-C63 \\sim C64-C66
 with sigma of 0.04
 C62-C61 \\sim C62-C67 \\sim C62-C65 \\sim C62-C63 \\sim C62-C64 \\sim C62-C68
\\sim C62-C66
 with sigma of 0.02
 C73-C71 \\sim C73-C75 \\sim C71-C75
 with sigma of 0.04
 C70-C69 \\sim C70-C73 \\sim C70-C71 \\sim C70-C75 \\sim C70-C74 \\sim C70-C72
\\sim C70-C76
 with sigma of 0.02
 C13-C15 \\sim C13-C11 \\sim C15-C11 \\sim C12-C16 \\sim C12-C14 \\sim C16-C14
 with sigma of 0.04
 C10-C9 \\sim C10-C13 \\sim C10-C15 \\sim C10-C11 \\sim C10-C12 \\sim C10-C16
\\sim C10-C14
 with sigma of 0.02
 C40-C47 \\sim C40-C43 \\sim C40-C45 \\sim C47-C43 \\sim C47-C45 \\sim C43-C45
 with sigma of 0.04
 C41-C40 \\sim C41-C47 \\sim C41-C43 \\sim C41-C45
 with sigma of 0.02
 C48-C54 \\sim C48-C52 \\sim C48-C50 \\sim C54-C52 \\sim C54-C50 \\sim C52-C50
 with sigma of 0.04
 C49-C48 \\sim C49-C54 \\sim C49-C52 \\sim C49-C50
 with sigma of 0.02
 C5-C7 \\sim C5-C3 \\sim C7-C3 \\sim C6-C4 \\sim C6-C8 \\sim C4-C8
 with sigma of 0.04
 C2-C1 \\sim C2-C5 \\sim C2-C7 \\sim C2-C3 \\sim C2-C6 \\sim C2-C4 \\sim C2-C8
 with sigma of 0.02
 Br2-Br1 \\sim Br7-Br8 \\sim Br4-Br3 \\sim Br6-Br5
 with sigma of 0.02
 C32-C30 \\sim C32-C34 \\sim C30-C34 \\sim C33-C31 \\sim C33-C29 \\sim C31-C29
 with sigma of 0.04
 C28-C27 \\sim C28-C32 \\sim C28-C30 \\sim C28-C34 \\sim C28-C33 \\sim C28-C31
\\sim C28-C29
 with sigma of 0.02
3. Uiso/Uaniso restraints and constraints
Br1 \\sim Br2 \\sim Br3 \\sim Br4 \\sim Br5 \\sim Br6 \\sim Br7 \\sim Br8:
within 2A with sigma of 0.04 and sigma for terminal atoms of 0.08
4. Rigid body (RIGU) restrains
 C62, C63, C65, C67
 with sigma for 1-2 distances of 0.002 and sigma for 1-3 distances of 0.002
 C62, C64, C66, C68
 with sigma for 1-2 distances of 0.002 and sigma for 1-3 distances of 0.002
 C70, C71, C73, C75
 with sigma for 1-2 distances of 0.004 and sigma for 1-3 distances of 0.004
 C70, C72, C74, C76
 with sigma for 1-2 distances of 0.004 and sigma for 1-3 distances of 0.004
 C28, C30, C32, C34
 with sigma for 1-2 distances of 0.001 and sigma for 1-3 distances of 0.001
 C10, C11, C13, C15
 with sigma for 1-2 distances of 0.001 and sigma for 1-3 distances of 0.001
 C10, C12, C14, C16
 with sigma for 1-2 distances of 0.001 and sigma for 1-3 distances of 0.001
 C41, C43, C45, C47
 with sigma for 1-2 distances of 0.004 and sigma for 1-3 distances of 0.004
 C49, C50, C52, C54
 with sigma for 1-2 distances of 0.004 and sigma for 1-3 distances of 0.004
 C41, C42, C44, C46
 with sigma for 1-2 distances of 0.004 and sigma for 1-3 distances of 0.004
 C49, C51, C53, C55
 with sigma for 1-2 distances of 0.004 and sigma for 1-3 distances of 0.004
 C2, C3, C5, C7
 with sigma for 1-2 distances of 0.001 and sigma for 1-3 distances of 0.001
 C2, C4, C6, C8
 with sigma for 1-2 distances of 0.001 and sigma for 1-3 distances of 0.001
 C28, C29, C31, C33
 with sigma for 1-2 distances of 0.002 and sigma for 1-3 distances of 0.002
 C57, C58, C59, C60
 with sigma for 1-2 distances of 0.002 and sigma for 1-3 distances of 0.002
5. Others
 Sof(Br1)=Sof(Br2)=FVAR(1)
 Sof(Br3)=Sof(Br4)=FVAR(2)
 Sof(Br7)=Sof(Br8)=FVAR(3)
 Sof(Br5)=Sof(Br6)=FVAR(4)
 Sof(C64)=Sof(H64A)=Sof(H64B)=Sof(H64C)=Sof(C66)=Sof(H66A)=Sof(H66B)=Sof(H66C)=
 Sof(C68)=Sof(H68A)=Sof(H68B)=Sof(H68C)=1-FVAR(5)
 Sof(C63)=Sof(H63A)=Sof(H63B)=Sof(H63C)=Sof(C65)=Sof(H65A)=Sof(H65B)=Sof(H65C)=
 Sof(C67)=Sof(H67A)=Sof(H67B)=Sof(H67C)=FVAR(5)
 Sof(C72)=Sof(H72A)=Sof(H72B)=Sof(H72C)=Sof(C74)=Sof(H74A)=Sof(H74B)=Sof(H74C)=
 Sof(C76)=Sof(H76A)=Sof(H76B)=Sof(H76C)=1-FVAR(6)
 Sof(C71)=Sof(H71A)=Sof(H71B)=Sof(H71C)=Sof(C73)=Sof(H73A)=Sof(H73B)=Sof(H73C)=
 Sof(C75)=Sof(H75A)=Sof(H75B)=Sof(H75C)=FVAR(6)
 Sof(C12)=Sof(H12A)=Sof(H12B)=Sof(H12C)=Sof(C14)=Sof(H14A)=Sof(H14B)=Sof(H14C)=
 Sof(C16)=Sof(H16A)=Sof(H16B)=Sof(H16C)=1-FVAR(7)
 Sof(C11)=Sof(H11A)=Sof(H11B)=Sof(H11C)=Sof(C13)=Sof(H13A)=Sof(H13B)=Sof(H13C)=
 Sof(C15)=Sof(H15A)=Sof(H15B)=Sof(H15C)=FVAR(7)
 Sof(C4)=Sof(H4A)=Sof(H4B)=Sof(H4C)=Sof(C6)=Sof(H6A)=Sof(H6B)=Sof(H6C)=Sof(C8)=
 Sof(H8A)=Sof(H8B)=Sof(H8C)=1-FVAR(8)
 Sof(C3)=Sof(H3A)=Sof(H3B)=Sof(H3C)=Sof(C5)=Sof(H5A)=Sof(H5B)=Sof(H5C)=Sof(C7)=
 Sof(H7A)=Sof(H7B)=Sof(H7C)=FVAR(8)
 Sof(C42)=Sof(H42A)=Sof(H42B)=Sof(H42C)=Sof(C44)=Sof(H44A)=Sof(H44B)=Sof(H44C)=
 Sof(C46)=Sof(H46A)=Sof(H46B)=Sof(H46C)=1-FVAR(9)
 Sof(C43)=Sof(H43A)=Sof(H43B)=Sof(H43C)=Sof(C45)=Sof(H45A)=Sof(H45B)=Sof(H45C)=
 Sof(C47)=Sof(H47A)=Sof(H47B)=Sof(H47C)=FVAR(9)
 Sof(C51)=Sof(H51A)=Sof(H51B)=Sof(H51C)=Sof(C53)=Sof(H53A)=Sof(H53B)=Sof(H53C)=
 Sof(C55)=Sof(H55A)=Sof(H55B)=Sof(H55C)=1-FVAR(10)
 Sof(C50)=Sof(H50A)=Sof(H50B)=Sof(H50C)=Sof(C52)=Sof(H52A)=Sof(H52B)=Sof(H52C)=
 Sof(C54)=Sof(H54A)=Sof(H54B)=Sof(H54C)=FVAR(10)
 Sof(C29)=Sof(H29A)=Sof(H29B)=Sof(H29C)=Sof(C31)=Sof(H31A)=Sof(H31B)=Sof(H31C)=
 Sof(C33)=Sof(H33A)=Sof(H33B)=Sof(H33C)=1-FVAR(11)
 Sof(C30)=Sof(H30A)=Sof(H30B)=Sof(H30C)=Sof(C32)=Sof(H32A)=Sof(H32B)=Sof(H32C)=
 Sof(C34)=Sof(H34A)=Sof(H34B)=Sof(H34C)=FVAR(11)
6.a Me refined with riding coordinates:
 C19(H19A,H19B,H19C), C20(H20A,H20B,H20C), C21(H21A,H21B,H21C), C24(H24A,H24B,
 H24C), C25(H25A,H25B,H25C), C26(H26A,H26B,H26C), C37(H37A,H37B,H37C), C38(H38A,
 H38B,H38C), C39(H39A,H39B,H39C), C58(H58A,H58B,H58C), C59(H59A,H59B,H59C),
 C60(H60A,H60B,H60C), C79(H79A,H79B,H79C), C80(H80A,H80B,H80C), C81(H81A,H81B,
 H81C), C84(H84A,H84B,H84C), C85(H85A,H85B,H85C), C86(H86A,H86B,H86C), C89(H89A,
 H89B,H89C), C90(H90A,H90B,H90C), C91(H91A,H91B,H91C), C94(H94A,H94B,H94C),
 C95(H95A,H95B,H95C), C96(H96A,H96B,H96C), C99(H99A,H99B,H99C), C100(H10A,H10B,
 H10C), C101(H10D,H10E,H10F), C3(H3A,H3B,H3C), C5(H5A,H5B,H5C), C7(H7A,H7B,H7C),
  C11(H11A,H11B,H11C), C13(H13A,H13B,H13C), C15(H15A,H15B,H15C), C30(H30A,H30B,
 H30C), C32(H32A,H32B,H32C), C34(H34A,H34B,H34C), C43(H43A,H43B,H43C), C45(H45A,
 H45B,H45C), C47(H47A,H47B,H47C), C50(H50A,H50B,H50C), C52(H52A,H52B,H52C),
 C54(H54A,H54B,H54C), C63(H63A,H63B,H63C), C65(H65A,H65B,H65C), C67(H67A,H67B,
 H67C), C71(H71A,H71B,H71C), C73(H73A,H73B,H73C), C75(H75A,H75B,H75C), C4(H4A,
 H4B,H4C), C6(H6A,H6B,H6C), C8(H8A,H8B,H8C), C12(H12A,H12B,H12C), C14(H14A,H14B,
 H14C), C16(H16A,H16B,H16C), C29(H29A,H29B,H29C), C31(H31A,H31B,H31C), C33(H33A,
 H33B,H33C), C42(H42A,H42B,H42C), C44(H44A,H44B,H44C), C46(H46A,H46B,H46C),
 C51(H51A,H51B,H51C), C53(H53A,H53B,H53C), C55(H55A,H55B,H55C), C64(H64A,H64B,
 H64C), C66(H66A,H66B,H66C), C68(H68A,H68B,H68C), C72(H72A,H72B,H72C), C74(H74A,
 H74B,H74C), C76(H76A,H76B,H76C)
;
_olex2_exptl_crystal_mounting_method 'The crystal was mounted on a MITIGEN holder oil'
_olex2_submission_special_instructions 'No special instructions were received'
_oxdiff_exptl_absorpt_empirical_details
;
Empirical correction (ABSPACK) includes:
- Absorption correction using spherical harmonics
- Frame scaling
;
_oxdiff_exptl_absorpt_empirical_full_max 1.790
_oxdiff_exptl_absorpt_empirical_full_min 0.526

loop_
_space_group_symop_operation_xyz
'x, y, z'
'-x+1/2, y, -z'
'x+1/2, y+1/2, z+1/2'
'-x+1, y+1/2, -z+1/2'
'-x, -y, -z'
'x-1/2, -y, z'
'-x+1/2, -y+1/2, -z+1/2'
'x, -y+1/2, z+1/2'

loop_
_atom_site_label
_atom_site_type_symbol
_atom_site_fract_x
_atom_site_fract_y
_atom_site_fract_z
_atom_site_U_iso_or_equiv
_atom_site_adp_type
_atom_site_occupancy
_atom_site_site_symmetry_order
_atom_site_calc_flag
_atom_site_refinement_flags_posn
_atom_site_refinement_flags_adp
_atom_site_refinement_flags_occupancy
_atom_site_disorder_assembly
_atom_site_disorder_group
Cr1 Cr 0.64610(2) 0.36931(3) 0.55151(2) 0.02221(12) Uani 1 1 d . . . . .
Cr2 Cr 0.60725(2) 0.23595(3) 0.59012(2) 0.02093(12) Uani 1 1 d . . . . .
Cr3 Cr 0.58619(2) 0.23045(3) 0.67492(2) 0.02027(12) Uani 1 1 d . . . . .
Cr4 Cr 0.59057(2) 0.36182(3) 0.75127(2) 0.02638(13) Uani 1 1 d . . . . .
Cr5 Cr 0.61243(2) 0.55869(3) 0.76838(2) 0.02781(13) Uani 1 1 d . . . . .
Cr6 Cr 0.64033(2) 0.69875(3) 0.71847(2) 0.02600(13) Uani 1 1 d . . . . .
Cr7 Cr 0.66562(2) 0.70175(3) 0.63740(2) 0.02255(13) Uani 1 1 d . . . . .
Cr8 Cr 0.65932(2) 0.57012(3) 0.56088(2) 0.02331(13) Uani 1 1 d . . . . .
F1 F 0.63510(4) 0.32747(10) 0.59567(5) 0.0223(4) Uani 1 1 d . . . . .
F2 F 0.59102(4) 0.28499(10) 0.62886(5) 0.0222(4) Uani 1 1 d . . . . .
F3 F 0.60481(4) 0.32141(10) 0.70945(5) 0.0232(4) Uani 1 1 d . . . . .
F4 F 0.59407(4) 0.46920(10) 0.73278(5) 0.0239(4) Uani 1 1 d . . . . .
F5 F 0.63625(4) 0.58926(10) 0.73462(6) 0.0245(4) Uani 1 1 d . . . . .
F6 F 0.63713(4) 0.66589(10) 0.66445(6) 0.0252(4) Uani 1 1 d . . . . .
F7 F 0.66606(4) 0.59474(10) 0.61694(5) 0.0233(4) Uani 1 1 d . . . . .
F8 F 0.63585(4) 0.47570(10) 0.56478(5) 0.0237(4) Uani 1 1 d . . . . .
O1 O 0.65785(6) 0.26198(14) 0.53798(8) 0.0337(6) Uani 1 1 d . . . . .
O2 O 0.62351(6) 0.17920(14) 0.55253(7) 0.0323(6) Uani 1 1 d . . . . .
O3 O 0.60111(6) 0.35787(14) 0.51335(7) 0.0302(6) Uani 1 1 d . . . . .
O4 O 0.57296(5) 0.28893(15) 0.54473(7) 0.0329(6) Uani 1 1 d . . . . .
O5 O 0.57770(6) 0.14508(13) 0.58304(7) 0.0294(5) Uani 1 1 d . . . . .
O6 O 0.56520(5) 0.13918(13) 0.63964(7) 0.0263(5) Uani 1 1 d . . . . .
O7 O 0.64386(5) 0.18990(13) 0.63548(7) 0.0253(5) Uani 1 1 d . . . . .
O8 O 0.63103(5) 0.19162(13) 0.69176(7) 0.0255(5) Uani 1 1 d . . . . .
O9 O 0.58230(6) 0.16794(14) 0.72008(7) 0.0310(6) Uani 1 1 d . . . . .
O10 O 0.58761(7) 0.25328(15) 0.77148(8) 0.0449(7) Uani 1 1 d . . . . .
O11 O 0.54270(5) 0.27725(14) 0.66075(7) 0.0284(5) Uani 1 1 d . . . . .
O12 O 0.54538(5) 0.35858(14) 0.71327(7) 0.0326(6) Uani 1 1 d . . . . .
O13 O 0.57513(7) 0.40123(16) 0.79371(8) 0.0440(7) Uani 1 1 d . . . . .
O14 O 0.58794(7) 0.53085(16) 0.80321(9) 0.0491(8) Uani 1 1 d . . . . .
O15 O 0.63541(6) 0.36434(14) 0.79064(8) 0.0418(7) Uani 1 1 d . . . . .
O16 O 0.64897(6) 0.49341(15) 0.80297(8) 0.0424(7) Uani 1 1 d . . . . .
O17 O 0.63025(8) 0.64685(16) 0.80709(8) 0.0530(8) Uani 1 1 d . . . . .
O18 O 0.64495(7) 0.74093(15) 0.77248(9) 0.0436(7) Uani 1 1 d . . . . .
O19 O 0.57587(6) 0.62622(15) 0.73582(9) 0.0410(7) Uani 1 1 d . . . . .
O20 O 0.59323(6) 0.71259(15) 0.69927(8) 0.0386(6) Uani 1 1 d . . . . .
O21 O 0.64265(7) 0.81121(14) 0.70379(9) 0.0419(7) Uani 1 1 d . . . . .
O22 O 0.66497(6) 0.81277(13) 0.65595(7) 0.0312(6) Uani 1 1 d . . . . .
O23 O 0.68704(5) 0.68144(15) 0.73889(7) 0.0334(6) Uani 1 1 d . . . . .
O24 O 0.70331(5) 0.67075(14) 0.68547(7) 0.0292(5) Uani 1 1 d . . . . .
O25 O 0.69534(6) 0.74096(14) 0.61143(8) 0.0332(6) Uani 1 1 d . . . . .
O26 O 0.68310(6) 0.66563(14) 0.55430(7) 0.0325(6) Uani 1 1 d . . . . .
O27 O 0.62805(5) 0.73127(13) 0.58832(7) 0.0300(5) Uani 1 1 d . . . . .
O28 O 0.61906(5) 0.63282(14) 0.54118(7) 0.0307(6) Uani 1 1 d . . . . .
O29 O 0.65206(6) 0.54444(14) 0.50364(7) 0.0326(6) Uani 1 1 d . . . . .
O30 O 0.65637(6) 0.40916(14) 0.50500(7) 0.0316(6) Uani 1 1 d . . . . .
O31 O 0.70106(5) 0.51197(13) 0.58001(7) 0.0277(5) Uani 1 1 d . . . . .
O32 O 0.69116(5) 0.38171(13) 0.58857(7) 0.0294(5) Uani 1 1 d . . . . .
C1 C 0.64535(9) 0.1941(2) 0.53851(11) 0.0307(8) Uani 1 1 d D . . . .
C2 C 0.65832(13) 0.1228(3) 0.52094(16) 0.0676(12) Uani 1 1 d D U . . .
C9 C 0.57524(9) 0.3338(2) 0.51680(11) 0.0352(9) Uani 1 1 d D . . . .
C10 C 0.54349(11) 0.3598(4) 0.48328(17) 0.0883(17) Uani 1 1 d D U . . .
C17 C 0.56105(7) 0.11988(18) 0.60317(10) 0.0224(7) Uani 1 1 d . . . . .
C18 C 0.53249(8) 0.0643(2) 0.58047(11) 0.0289(8) Uani 1 1 d . . . . .
C19 C 0.53996(9) 0.0116(2) 0.54946(12) 0.0420(10) Uani 1 1 d . . . . .
H19A H 0.5456 0.0453 0.5306 0.063 Uiso 1 1 calc R . . . .
H19B H 0.5578 -0.0236 0.5636 0.063 Uiso 1 1 calc R . . . .
H19C H 0.5212 -0.0202 0.5345 0.063 Uiso 1 1 calc R . . . .
C20 C 0.52347(11) 0.0125(3) 0.61065(14) 0.0586(13) Uani 1 1 d . . . . .
H20A H 0.5188 0.0468 0.6301 0.088 Uiso 1 1 calc R . . . .
H20B H 0.5046 -0.0193 0.5959 0.088 Uiso 1 1 calc R . . . .
H20C H 0.5413 -0.0227 0.6251 0.088 Uiso 1 1 calc R . . . .
C21 C 0.50465(10) 0.1218(3) 0.55762(15) 0.0627(14) Uani 1 1 d . . . . .
H21A H 0.4998 0.1554 0.5772 0.094 Uiso 1 1 calc R . . . .
H21B H 0.5109 0.1553 0.5392 0.094 Uiso 1 1 calc R . . . .
H21C H 0.4857 0.0910 0.5421 0.094 Uiso 1 1 calc R . . . .
C22 C 0.65122(8) 0.19529(18) 0.67395(11) 0.0241(7) Uani 1 1 d . . . . .
C23 C 0.68663(8) 0.2125(2) 0.70030(12) 0.0354(9) Uani 1 1 d . . . . .
C24 C 0.70958(9) 0.1857(3) 0.67884(16) 0.0616(14) Uani 1 1 d . . . . .
H24A H 0.7316 0.1974 0.6962 0.092 Uiso 1 1 calc R . . . .
H24B H 0.7072 0.1286 0.6735 0.092 Uiso 1 1 calc R . . . .
H24C H 0.7043 0.2144 0.6533 0.092 Uiso 1 1 calc R . . . .
C25 C 0.68810(10) 0.3052(2) 0.70488(14) 0.0506(11) Uani 1 1 d . . . . .
H25A H 0.7099 0.3214 0.7213 0.076 Uiso 1 1 calc R . . . .
H25B H 0.6818 0.3298 0.6781 0.076 Uiso 1 1 calc R . . . .
H25C H 0.6735 0.3224 0.7181 0.076 Uiso 1 1 calc R . . . .
C26 C 0.69599(11) 0.1724(3) 0.74248(14) 0.0639(14) Uani 1 1 d . . . . .
H26A H 0.7183 0.1840 0.7585 0.096 Uiso 1 1 calc R . . . .
H26B H 0.6825 0.1930 0.7564 0.096 Uiso 1 1 calc R . . . .
H26C H 0.6931 0.1149 0.7391 0.096 Uiso 1 1 calc R . . . .
C27 C 0.58494(8) 0.1842(2) 0.75634(11) 0.0297(8) Uani 1 1 d D . . . .
C28 C 0.58630(11) 0.1123(2) 0.78453(12) 0.0490(9) Uani 1 1 d D U . . .
C35 C 0.53073(8) 0.3265(2) 0.67867(11) 0.0263(8) Uani 1 1 d . . . . .
C36 C 0.49480(9) 0.3479(3) 0.65632(14) 0.0452(10) Uani 1 1 d . . . . .
C37 C 0.49156(13) 0.3860(4) 0.61520(17) 0.097(2) Uani 1 1 d . . . . .
H37A H 0.4996 0.3490 0.5999 0.145 Uiso 1 1 calc R . . . .
H37B H 0.4691 0.3977 0.5998 0.145 Uiso 1 1 calc R . . . .
H37C H 0.5039 0.4352 0.6200 0.145 Uiso 1 1 calc R . . . .
C38 C 0.48259(12) 0.4032(4) 0.68169(18) 0.091(2) Uani 1 1 d . . . . .
H38A H 0.4850 0.3772 0.7073 0.136 Uiso 1 1 calc R . . . .
H38B H 0.4949 0.4526 0.6871 0.136 Uiso 1 1 calc R . . . .
H38C H 0.4600 0.4151 0.6669 0.136 Uiso 1 1 calc R . . . .
C39 C 0.47517(11) 0.2695(3) 0.6475(2) 0.097(2) Uani 1 1 d . . . . .
H39A H 0.4830 0.2342 0.6313 0.146 Uiso 1 1 calc R . . . .
H39B H 0.4775 0.2434 0.6731 0.146 Uiso 1 1 calc R . . . .
H39C H 0.4526 0.2815 0.6327 0.146 Uiso 1 1 calc R . . . .
C40 C 0.57494(8) 0.4687(2) 0.80967(11) 0.0304(8) Uani 1 1 d D . . . .
C41 C 0.55686(11) 0.4749(3) 0.83932(13) 0.0540(11) Uani 1 1 d D U . . .
C48 C 0.65411(8) 0.4197(2) 0.80984(10) 0.0314(8) Uani 1 1 d D . . . .
C49 C 0.68537(9) 0.3946(3) 0.84481(12) 0.0480(10) Uani 1 1 d D U . . .
C56 C 0.64076(8) 0.7150(2) 0.80360(12) 0.0324(8) Uani 1 1 d . . . . .
C57 C 0.64760(12) 0.7729(3) 0.83978(14) 0.0561(11) Uani 1 1 d . U . . .
C58 C 0.61473(16) 0.8102(4) 0.8337(2) 0.117(2) Uani 1 1 d . U . . .
H58A H 0.6070 0.8396 0.8082 0.176 Uiso 1 1 calc R . . . .
H58B H 0.5996 0.7681 0.8331 0.176 Uiso 1 1 calc R . . . .
H58C H 0.6169 0.8465 0.8561 0.176 Uiso 1 1 calc R . . . .
C59 C 0.66003(17) 0.7269(4) 0.87945(16) 0.0994(19) Uani 1 1 d . U . . .
H59A H 0.6444 0.6864 0.8795 0.149 Uiso 1 1 calc R . . . .
H59B H 0.6802 0.7013 0.8823 0.149 Uiso 1 1 calc R . . . .
H59C H 0.6634 0.7635 0.9020 0.149 Uiso 1 1 calc R . . . .
C60 C 0.67155(17) 0.8369(4) 0.83883(18) 0.104(2) Uani 1 1 d . U . . .
H60A H 0.6632 0.8657 0.8132 0.156 Uiso 1 1 calc R . . . .
H60B H 0.6750 0.8740 0.8612 0.156 Uiso 1 1 calc R . . . .
H60C H 0.6918 0.8118 0.8415 0.156 Uiso 1 1 calc R . . . .
C61 C 0.57184(8) 0.6820(2) 0.70991(12) 0.0338(9) Uani 1 1 d D . . . .
C62 C 0.53722(10) 0.7159(3) 0.69093(14) 0.0594(12) Uani 1 1 d D U . . .
C69 C 0.65150(8) 0.8460(2) 0.67789(12) 0.0316(9) Uani 1 1 d D . . . .
C70 C 0.64374(9) 0.9361(2) 0.67104(13) 0.0426(10) Uani 1 1 d D U . . .
C77 C 0.70685(8) 0.65903(19) 0.72236(11) 0.0275(8) Uani 1 1 d . . . . .
C78 C 0.73623(9) 0.6106(2) 0.74894(12) 0.0413(10) Uani 1 1 d . . . . .
C79 C 0.74550(12) 0.6323(3) 0.79450(14) 0.0715(15) Uani 1 1 d . . . . .
H79A H 0.7641 0.6011 0.8107 0.107 Uiso 1 1 calc R . . . .
H79B H 0.7506 0.6889 0.7983 0.107 Uiso 1 1 calc R . . . .
H79C H 0.7276 0.6205 0.8030 0.107 Uiso 1 1 calc R . . . .
C80 C 0.72468(12) 0.5225(3) 0.74133(18) 0.0747(16) Uani 1 1 d . . . . .
H80A H 0.7420 0.4871 0.7572 0.112 Uiso 1 1 calc R . . . .
H80B H 0.7063 0.5151 0.7495 0.112 Uiso 1 1 calc R . . . .
H80C H 0.7185 0.5101 0.7126 0.112 Uiso 1 1 calc R . . . .
C81 C 0.76483(9) 0.6248(3) 0.73524(15) 0.0608(13) Uani 1 1 d . . . . .
H81A H 0.7832 0.5938 0.7523 0.091 Uiso 1 1 calc R . . . .
H81B H 0.7590 0.6083 0.7071 0.091 Uiso 1 1 calc R . . . .
H81C H 0.7703 0.6813 0.7377 0.091 Uiso 1 1 calc R . . . .
C82 C 0.69724(8) 0.7237(2) 0.57728(11) 0.0293(8) Uani 1 1 d . . . . .
C83 C 0.71835(10) 0.7777(2) 0.56134(13) 0.0439(10) Uani 1 1 d . . . . .
C84 C 0.73462(16) 0.8432(3) 0.59163(19) 0.100(2) Uani 1 1 d . . . . .
H84A H 0.7479 0.8193 0.6174 0.150 Uiso 1 1 calc R . . . .
H84B H 0.7480 0.8754 0.5811 0.150 Uiso 1 1 calc R . . . .
H84C H 0.7184 0.8770 0.5958 0.150 Uiso 1 1 calc R . . . .
C85 C 0.74377(12) 0.7231(3) 0.55418(18) 0.0787(17) Uani 1 1 d . . . . .
H85A H 0.7330 0.6815 0.5348 0.118 Uiso 1 1 calc R . . . .
H85B H 0.7571 0.7548 0.5435 0.118 Uiso 1 1 calc R . . . .
H85C H 0.7571 0.6988 0.5798 0.118 Uiso 1 1 calc R . . . .
C86 C 0.69686(15) 0.8104(4) 0.51981(18) 0.100(2) Uani 1 1 d . . . . .
H86A H 0.6871 0.7662 0.5017 0.149 Uiso 1 1 calc R . . . .
H86B H 0.6801 0.8437 0.5231 0.149 Uiso 1 1 calc R . . . .
H86C H 0.7097 0.8421 0.5083 0.149 Uiso 1 1 calc R . . . .
C87 C 0.61215(8) 0.6987(2) 0.55452(11) 0.0280(8) Uani 1 1 d . . . . .
C88 C 0.58252(9) 0.7453(2) 0.52586(12) 0.0421(10) Uani 1 1 d . . . . .
C89 C 0.56170(10) 0.7715(3) 0.54990(15) 0.0609(14) Uani 1 1 d . . . . .
H89A H 0.5745 0.8039 0.5730 0.091 Uiso 1 1 calc R . . . .
H89B H 0.5436 0.8027 0.5324 0.091 Uiso 1 1 calc R . . . .
H89C H 0.5538 0.7245 0.5596 0.091 Uiso 1 1 calc R . . . .
C90 C 0.59590(12) 0.8207(3) 0.51237(18) 0.089(2) Uani 1 1 d . . . . .
H90A H 0.6083 0.8519 0.5362 0.133 Uiso 1 1 calc R . . . .
H90B H 0.6097 0.8050 0.4978 0.133 Uiso 1 1 calc R . . . .
H90C H 0.5782 0.8529 0.4947 0.133 Uiso 1 1 calc R . . . .
C91 C 0.56297(11) 0.6945(3) 0.48960(14) 0.0784(18) Uani 1 1 d . . . . .
H91A H 0.5764 0.6783 0.4746 0.118 Uiso 1 1 calc R . . . .
H91B H 0.5551 0.6473 0.4991 0.118 Uiso 1 1 calc R . . . .
H91C H 0.5449 0.7254 0.4719 0.118 Uiso 1 1 calc R . . . .
C92 C 0.65385(8) 0.4769(2) 0.48776(11) 0.0290(8) Uani 1 1 d . . . . .
C93 C 0.65290(11) 0.4799(2) 0.44365(12) 0.0467(11) Uani 1 1 d . . . . .
C94 C 0.62073(13) 0.5182(3) 0.41721(13) 0.0706(15) Uani 1 1 d . . . . .
H94A H 0.6194 0.5209 0.3891 0.106 Uiso 1 1 calc R . . . .
H94B H 0.6031 0.4860 0.4187 0.106 Uiso 1 1 calc R . . . .
H94C H 0.6194 0.5718 0.4271 0.106 Uiso 1 1 calc R . . . .
C95 C 0.68128(15) 0.5330(4) 0.44362(18) 0.0878(19) Uani 1 1 d . . . . .
H95A H 0.7014 0.5083 0.4604 0.132 Uiso 1 1 calc R . . . .
H95B H 0.6807 0.5387 0.4159 0.132 Uiso 1 1 calc R . . . .
H95C H 0.6795 0.5855 0.4545 0.132 Uiso 1 1 calc R . . . .
C96 C 0.65607(15) 0.3949(3) 0.42829(14) 0.0732(16) Uani 1 1 d . . . . .
H96A H 0.6765 0.3719 0.4453 0.110 Uiso 1 1 calc R . . . .
H96B H 0.6386 0.3616 0.4295 0.110 Uiso 1 1 calc R . . . .
H96C H 0.6551 0.3979 0.4004 0.110 Uiso 1 1 calc R . . . .
C97 C 0.70999(8) 0.4418(2) 0.59269(10) 0.0262(8) Uani 1 1 d . . . . .
C98 C 0.74624(8) 0.4252(2) 0.61339(12) 0.0382(9) Uani 1 1 d . . . . .
C99 C 0.76541(10) 0.5038(3) 0.62211(17) 0.0687(15) Uani 1 1 d . . . . .
H99A H 0.7611 0.5329 0.5968 0.103 Uiso 1 1 calc R . . . .
H99B H 0.7590 0.5362 0.6408 0.103 Uiso 1 1 calc R . . . .
H99C H 0.7882 0.4920 0.6343 0.103 Uiso 1 1 calc R . . . .
C100 C 0.75258(11) 0.3785(4) 0.65242(18) 0.102(2) Uani 1 1 d . . . . .
H10A H 0.7403 0.3291 0.6463 0.153 Uiso 1 1 calc R . . . .
H10B H 0.7753 0.3662 0.6647 0.153 Uiso 1 1 calc R . . . .
H10C H 0.7462 0.4104 0.6712 0.153 Uiso 1 1 calc R . . . .
C101 C 0.75553(12) 0.3755(4) 0.5826(2) 0.0877(19) Uani 1 1 d . . . . .
H10D H 0.7513 0.4064 0.5578 0.131 Uiso 1 1 calc R . . . .
H10E H 0.7782 0.3622 0.5942 0.131 Uiso 1 1 calc R . . . .
H10F H 0.7429 0.3266 0.5762 0.131 Uiso 1 1 calc R . . . .
C3 C 0.6908(2) 0.0996(5) 0.5556(3) 0.094(2) Uani 0.726(6) 1 d D U P A 1
H3A H 0.6867 0.0836 0.5797 0.142 Uiso 0.726(6) 1 calc R . P A 1
H3B H 0.7006 0.0554 0.5465 0.142 Uiso 0.726(6) 1 calc R . P A 1
H3C H 0.7052 0.1453 0.5620 0.142 Uiso 0.726(6) 1 calc R . P A 1
C5 C 0.6356(2) 0.0504(4) 0.5126(3) 0.086(2) Uani 0.726(6) 1 d D U P A 1
H5A H 0.6322 0.0361 0.5374 0.129 Uiso 0.726(6) 1 calc R . P A 1
H5B H 0.6152 0.0640 0.4916 0.129 Uiso 0.726(6) 1 calc R . P A 1
H5C H 0.6451 0.0054 0.5037 0.129 Uiso 0.726(6) 1 calc R . P A 1
C7 C 0.6645(2) 0.1478(4) 0.4833(3) 0.087(2) Uani 0.726(6) 1 d D U P A 1
H7A H 0.6789 0.1935 0.4896 0.130 Uiso 0.726(6) 1 calc R . P A 1
H7B H 0.6743 0.1036 0.4740 0.130 Uiso 0.726(6) 1 calc R . P A 1
H7C H 0.6444 0.1622 0.4619 0.130 Uiso 0.726(6) 1 calc R . P A 1
C11 C 0.5291(2) 0.2807(6) 0.4585(3) 0.107(3) Uani 0.630(8) 1 d D U P B 1
H11A H 0.5263 0.2404 0.4768 0.161 Uiso 0.630(8) 1 calc R . P B 1
H11B H 0.5084 0.2925 0.4375 0.161 Uiso 0.630(8) 1 calc R . P B 1
H11C H 0.5436 0.2606 0.4459 0.161 Uiso 0.630(8) 1 calc R . P B 1
C13 C 0.5189(2) 0.3814(8) 0.5043(3) 0.103(3) Uani 0.630(8) 1 d D U P B 1
H13A H 0.5186 0.3387 0.5229 0.155 Uiso 0.630(8) 1 calc R . P B 1
H13B H 0.5254 0.4311 0.5194 0.155 Uiso 0.630(8) 1 calc R . P B 1
H13C H 0.4976 0.3879 0.4837 0.155 Uiso 0.630(8) 1 calc R . P B 1
C15 C 0.5472(2) 0.4200(7) 0.4532(3) 0.106(3) Uani 0.630(8) 1 d D U P B 1
H15A H 0.5262 0.4331 0.4333 0.159 Uiso 0.630(8) 1 calc R . P B 1
H15B H 0.5572 0.4683 0.4677 0.159 Uiso 0.630(8) 1 calc R . P B 1
H15C H 0.5605 0.3974 0.4395 0.159 Uiso 0.630(8) 1 calc R . P B 1
C30 C 0.62425(19) 0.0933(6) 0.8021(3) 0.0509(19) Uani 0.611(17) 1 d D U P C 1
H30A H 0.6313 0.0823 0.7796 0.076 Uiso 0.611(17) 1 calc R . P C 1
H30B H 0.6359 0.1391 0.8173 0.076 Uiso 0.611(17) 1 calc R . P C 1
H30C H 0.6284 0.0469 0.8198 0.076 Uiso 0.611(17) 1 calc R . P C 1
C32 C 0.5748(3) 0.1295(7) 0.8189(3) 0.053(2) Uani 0.611(17) 1 d D U P C 1
H32A H 0.5765 0.0813 0.8349 0.080 Uiso 0.611(17) 1 calc R . P C 1
H32B H 0.5879 0.1714 0.8361 0.080 Uiso 0.611(17) 1 calc R . P C 1
H32C H 0.5525 0.1469 0.8078 0.080 Uiso 0.611(17) 1 calc R . P C 1
C34 C 0.5705(3) 0.0368(5) 0.7596(3) 0.055(2) Uani 0.611(17) 1 d D U P C 1
H34A H 0.5788 0.0286 0.7379 0.083 Uiso 0.611(17) 1 calc R . P C 1
H34B H 0.5754 -0.0097 0.7774 0.083 Uiso 0.611(17) 1 calc R . P C 1
H34C H 0.5473 0.0441 0.7478 0.083 Uiso 0.611(17) 1 calc R . P C 1
C43 C 0.5689(2) 0.5426(5) 0.8689(3) 0.089(3) Uani 0.800(8) 1 d D U P D 1
H43A H 0.5682 0.5920 0.8540 0.133 Uiso 0.800(8) 1 calc R . P D 1
H43B H 0.5555 0.5478 0.8850 0.133 Uiso 0.800(8) 1 calc R . P D 1
H43C H 0.5909 0.5319 0.8867 0.133 Uiso 0.800(8) 1 calc R . P D 1
C45 C 0.52084(16) 0.4899(7) 0.8108(2) 0.114(3) Uani 0.800(8) 1 d D U P D 1
H45A H 0.5134 0.4456 0.7919 0.171 Uiso 0.800(8) 1 calc R . P D 1
H45B H 0.5076 0.4940 0.8273 0.171 Uiso 0.800(8) 1 calc R . P D 1
H45C H 0.5194 0.5393 0.7958 0.171 Uiso 0.800(8) 1 calc R . P D 1
C47 C 0.5575(2) 0.3950(4) 0.8610(2) 0.085(3) Uani 0.800(8) 1 d D U P D 1
H47A H 0.5495 0.3528 0.8409 0.127 Uiso 0.800(8) 1 calc R . P D 1
H47B H 0.5793 0.3829 0.8787 0.127 Uiso 0.800(8) 1 calc R . P D 1
H47C H 0.5439 0.3988 0.8771 0.127 Uiso 0.800(8) 1 calc R . P D 1
C50 C 0.7059(2) 0.4689(5) 0.8640(3) 0.106(4) Uani 0.652(10) 1 d D U P E 1
H50A H 0.7117 0.4966 0.8435 0.160 Uiso 0.652(10) 1 calc R . P E 1
H50B H 0.6936 0.5047 0.8745 0.160 Uiso 0.652(10) 1 calc R . P E 1
H50C H 0.7252 0.4522 0.8861 0.160 Uiso 0.652(10) 1 calc R . P E 1
C52 C 0.6760(2) 0.3506(9) 0.8759(3) 0.107(4) Uani 0.652(10) 1 d D U P E 1
H52A H 0.6637 0.3860 0.8866 0.160 Uiso 0.652(10) 1 calc R . P E 1
H52B H 0.6629 0.3045 0.8632 0.160 Uiso 0.652(10) 1 calc R . P E 1
H52C H 0.6952 0.3329 0.8980 0.160 Uiso 0.652(10) 1 calc R . P E 1
C54 C 0.7046(2) 0.3399(9) 0.8277(3) 0.107(4) Uani 0.652(10) 1 d D U P E 1
H54A H 0.7106 0.3688 0.8077 0.160 Uiso 0.652(10) 1 calc R . P E 1
H54B H 0.7239 0.3221 0.8497 0.160 Uiso 0.652(10) 1 calc R . P E 1
H54C H 0.6916 0.2937 0.8149 0.160 Uiso 0.652(10) 1 calc R . P E 1
C63 C 0.51393(14) 0.6436(4) 0.6713(2) 0.086(2) Uani 0.819(7) 1 d D U P F 1
H63A H 0.5156 0.6039 0.6922 0.129 Uiso 0.819(7) 1 calc R . P F 1
H63B H 0.4920 0.6629 0.6597 0.129 Uiso 0.819(7) 1 calc R . P F 1
H63C H 0.5199 0.6194 0.6500 0.129 Uiso 0.819(7) 1 calc R . P F 1
C65 C 0.52746(16) 0.7467(5) 0.7256(2) 0.086(2) Uani 0.819(7) 1 d D U P F 1
H65A H 0.5302 0.7044 0.7454 0.129 Uiso 0.819(7) 1 calc R . P F 1
H65B H 0.5409 0.7920 0.7386 0.129 Uiso 0.819(7) 1 calc R . P F 1
H65C H 0.5051 0.7633 0.7147 0.129 Uiso 0.819(7) 1 calc R . P F 1
C67 C 0.5340(2) 0.7764(5) 0.6579(2) 0.080(2) Uani 0.819(7) 1 d D U P F 1
H67A H 0.5407 0.7522 0.6371 0.120 Uiso 0.819(7) 1 calc R . P F 1
H67B H 0.5118 0.7936 0.6457 0.120 Uiso 0.819(7) 1 calc R . P F 1
H67C H 0.5476 0.8224 0.6695 0.120 Uiso 0.819(7) 1 calc R . P F 1
C71 C 0.6407(2) 0.9754(6) 0.7082(3) 0.066(3) Uani 0.786(12) 1 d D U P G 1
H71A H 0.6610 0.9708 0.7311 0.099 Uiso 0.786(12) 1 calc R . P G 1
H71B H 0.6353 1.0315 0.7026 0.099 Uiso 0.786(12) 1 calc R . P G 1
H71C H 0.6239 0.9489 0.7149 0.099 Uiso 0.786(12) 1 calc R . P G 1
C73 C 0.67042(15) 0.9801(3) 0.6596(2) 0.0433(16) Uani 0.786(12) 1 d D U P G 1
H73A H 0.6723 0.9548 0.6357 0.065 Uiso 0.786(12) 1 calc R . P G 1
H73B H 0.6646 1.0359 0.6537 0.065 Uiso 0.786(12) 1 calc R . P G 1
H73C H 0.6908 0.9765 0.6822 0.065 Uiso 0.786(12) 1 calc R . P G 1
C75 C 0.61275(17) 0.9402(4) 0.6331(3) 0.081(3) Uani 0.786(12) 1 d D U P G 1
H75A H 0.6162 0.9141 0.6104 0.122 Uiso 0.786(12) 1 calc R . P G 1
H75B H 0.5955 0.9132 0.6386 0.122 Uiso 0.786(12) 1 calc R . P G 1
H75C H 0.6069 0.9958 0.6262 0.122 Uiso 0.786(12) 1 calc R . P G 1
C4 C 0.6543(6) 0.0442(8) 0.5396(6) 0.074(3) Uani 0.274(6) 1 d D U P A 2
H4A H 0.6324 0.0397 0.5388 0.111 Uiso 0.274(6) 1 calc R . P A 2
H4B H 0.6588 0.0003 0.5244 0.111 Uiso 0.274(6) 1 calc R . P A 2
H4C H 0.6691 0.0419 0.5677 0.111 Uiso 0.274(6) 1 calc R . P A 2
C6 C 0.6356(5) 0.1259(12) 0.4748(4) 0.085(4) Uani 0.274(6) 1 d D U P A 2
H6A H 0.6384 0.1767 0.4631 0.127 Uiso 0.274(6) 1 calc R . P A 2
H6B H 0.6410 0.0824 0.4602 0.127 Uiso 0.274(6) 1 calc R . P A 2
H6C H 0.6134 0.1205 0.4727 0.127 Uiso 0.274(6) 1 calc R . P A 2
C8 C 0.6916(4) 0.1398(10) 0.5198(7) 0.076(3) Uani 0.274(6) 1 d D U P A 2
H8A H 0.6914 0.1916 0.5072 0.115 Uiso 0.274(6) 1 calc R . P A 2
H8B H 0.7074 0.1402 0.5473 0.115 Uiso 0.274(6) 1 calc R . P A 2
H8C H 0.6971 0.0986 0.5040 0.115 Uiso 0.274(6) 1 calc R . P A 2
C12 C 0.5131(3) 0.3429(13) 0.4924(6) 0.098(4) Uani 0.370(8) 1 d D U P B 2
H12A H 0.5151 0.3679 0.5181 0.147 Uiso 0.370(8) 1 calc R . P B 2
H12B H 0.4946 0.3646 0.4707 0.147 Uiso 0.370(8) 1 calc R . P B 2
H12C H 0.5105 0.2855 0.4943 0.147 Uiso 0.370(8) 1 calc R . P B 2
C14 C 0.5466(3) 0.4558(7) 0.4796(5) 0.089(3) Uani 0.370(8) 1 d D U P B 2
H14A H 0.5469 0.4811 0.5046 0.134 Uiso 0.370(8) 1 calc R . P B 2
H14B H 0.5663 0.4683 0.4754 0.134 Uiso 0.370(8) 1 calc R . P B 2
H14C H 0.5284 0.4756 0.4568 0.134 Uiso 0.370(8) 1 calc R . P B 2
C16 C 0.5431(4) 0.3234(12) 0.4437(4) 0.109(4) Uani 0.370(8) 1 d D U P B 2
H16A H 0.5630 0.3365 0.4399 0.164 Uiso 0.370(8) 1 calc R . P B 2
H16B H 0.5410 0.2657 0.4448 0.164 Uiso 0.370(8) 1 calc R . P B 2
H16C H 0.5250 0.3448 0.4212 0.164 Uiso 0.370(8) 1 calc R . P B 2
C29 C 0.6167(3) 0.0658(10) 0.7973(6) 0.057(3) Uani 0.389(17) 1 d D U P C 2
H29A H 0.6155 0.0220 0.8149 0.086 Uiso 0.389(17) 1 calc R . P C 2
H29B H 0.6198 0.0444 0.7734 0.086 Uiso 0.389(17) 1 calc R . P C 2
H29C H 0.6346 0.1005 0.8121 0.086 Uiso 0.389(17) 1 calc R . P C 2
C31 C 0.5814(5) 0.1518(11) 0.8231(5) 0.046(3) Uani 0.389(17) 1 d D U P C 2
H31A H 0.5615 0.1820 0.8142 0.070 Uiso 0.389(17) 1 calc R . P C 2
H31B H 0.5805 0.1100 0.8418 0.070 Uiso 0.389(17) 1 calc R . P C 2
H31C H 0.5993 0.1874 0.8368 0.070 Uiso 0.389(17) 1 calc R . P C 2
C33 C 0.5550(4) 0.0619(11) 0.7617(4) 0.070(4) Uani 0.389(17) 1 d D U P C 2
H33A H 0.5363 0.0966 0.7544 0.105 Uiso 0.389(17) 1 calc R . P C 2
H33B H 0.5564 0.0385 0.7372 0.105 Uiso 0.389(17) 1 calc R . P C 2
H33C H 0.5530 0.0195 0.7795 0.105 Uiso 0.389(17) 1 calc R . P C 2
C42 C 0.5856(6) 0.461(2) 0.8824(6) 0.090(8) Uani 0.200(8) 1 d D U P D 2
H42A H 0.6019 0.5023 0.8863 0.136 Uiso 0.200(8) 1 calc R . P D 2
H42B H 0.5772 0.4644 0.9042 0.136 Uiso 0.200(8) 1 calc R . P D 2
H42C H 0.5951 0.4089 0.8827 0.136 Uiso 0.200(8) 1 calc R . P D 2
C44 C 0.5475(8) 0.5628(11) 0.8428(10) 0.068(6) Uani 0.200(8) 1 d D U P D 2
H44A H 0.5662 0.5969 0.8481 0.103 Uiso 0.200(8) 1 calc R . P D 2
H44B H 0.5307 0.5791 0.8175 0.103 Uiso 0.200(8) 1 calc R . P D 2
H44C H 0.5397 0.5678 0.8650 0.103 Uiso 0.200(8) 1 calc R . P D 2
C46 C 0.5312(7) 0.4147(17) 0.8313(10) 0.074(7) Uani 0.200(8) 1 d D U P D 2
H46A H 0.5206 0.4212 0.8507 0.111 Uiso 0.200(8) 1 calc R . P D 2
H46B H 0.5157 0.4216 0.8039 0.111 Uiso 0.200(8) 1 calc R . P D 2
H46C H 0.5405 0.3614 0.8340 0.111 Uiso 0.200(8) 1 calc R . P D 2
C51 C 0.6854(5) 0.4394(14) 0.8832(4) 0.090(6) Uani 0.348(10) 1 d . U P E 2
H51A H 0.6661 0.4258 0.8884 0.135 Uiso 0.348(10) 1 calc R . P E 2
H51B H 0.7042 0.4236 0.9065 0.135 Uiso 0.348(10) 1 calc R . P E 2
H51C H 0.6860 0.4967 0.8790 0.135 Uiso 0.348(10) 1 calc R . P E 2
C53 C 0.6824(5) 0.3022(11) 0.8550(7) 0.098(6) Uani 0.348(10) 1 d . U P E 2
H53A H 0.6641 0.2950 0.8632 0.147 Uiso 0.348(10) 1 calc R . P E 2
H53B H 0.6795 0.2701 0.8310 0.147 Uiso 0.348(10) 1 calc R . P E 2
H53C H 0.7019 0.2855 0.8770 0.147 Uiso 0.348(10) 1 calc R . P E 2
C55 C 0.7125(4) 0.4075(17) 0.8324(6) 0.096(6) Uani 0.348(10) 1 d . U P E 2
H55A H 0.7322 0.3918 0.8543 0.143 Uiso 0.348(10) 1 calc R . P E 2
H55B H 0.7099 0.3756 0.8084 0.143 Uiso 0.348(10) 1 calc R . P E 2
H55C H 0.7137 0.4638 0.8262 0.143 Uiso 0.348(10) 1 calc R . P E 2
C64 C 0.5122(6) 0.6759(19) 0.7051(11) 0.088(7) Uani 0.181(7) 1 d D U P F 2
H64A H 0.4914 0.7010 0.6916 0.131 Uiso 0.181(7) 1 calc R . P F 2
H64B H 0.5108 0.6194 0.6982 0.131 Uiso 0.181(7) 1 calc R . P F 2
H64C H 0.5186 0.6820 0.7344 0.131 Uiso 0.181(7) 1 calc R . P F 2
C66 C 0.5442(5) 0.8010(11) 0.7145(8) 0.064(5) Uani 0.181(7) 1 d D U P F 2
H66A H 0.5600 0.8305 0.7072 0.096 Uiso 0.181(7) 1 calc R . P F 2
H66B H 0.5245 0.8316 0.7068 0.096 Uiso 0.181(7) 1 calc R . P F 2
H66C H 0.5524 0.7918 0.7437 0.096 Uiso 0.181(7) 1 calc R . P F 2
C68 C 0.5311(11) 0.744(2) 0.6466(6) 0.073(7) Uani 0.181(7) 1 d D U P F 2
H68A H 0.5506 0.7672 0.6454 0.110 Uiso 0.181(7) 1 calc R . P F 2
H68B H 0.5249 0.6980 0.6283 0.110 Uiso 0.181(7) 1 calc R . P F 2
H68C H 0.5140 0.7833 0.6383 0.110 Uiso 0.181(7) 1 calc R . P F 2
C72 C 0.6552(7) 0.980(2) 0.7129(7) 0.050(6) Uani 0.214(12) 1 d D U P G 2
H72A H 0.6483 0.9498 0.7318 0.075 Uiso 0.214(12) 1 calc R . P G 2
H72B H 0.6785 0.9837 0.7235 0.075 Uiso 0.214(12) 1 calc R . P G 2
H72C H 0.6459 1.0331 0.7094 0.075 Uiso 0.214(12) 1 calc R . P G 2
C74 C 0.6525(10) 0.9750(16) 0.6380(9) 0.081(8) Uani 0.214(12) 1 d D U P G 2
H74A H 0.6467 1.0313 0.6361 0.122 Uiso 0.214(12) 1 calc R . P G 2
H74B H 0.6755 0.9700 0.6444 0.122 Uiso 0.214(12) 1 calc R . P G 2
H74C H 0.6410 0.9489 0.6122 0.122 Uiso 0.214(12) 1 calc R . P G 2
C76 C 0.6058(3) 0.9366(11) 0.6605(9) 0.049(5) Uani 0.214(12) 1 d D U P G 2
H76A H 0.6011 0.9111 0.6824 0.073 Uiso 0.214(12) 1 calc R . P G 2
H76B H 0.5981 0.9915 0.6574 0.073 Uiso 0.214(12) 1 calc R . P G 2
H76C H 0.5952 0.9075 0.6353 0.073 Uiso 0.214(12) 1 calc R . P G 2
Br1 Br 0.58110(3) 0.49641(7) 0.64951(4) 0.0516(5) Uani 0.3901(18) 1 d D U P H 1
Br2 Br 0.56690(5) 0.53057(14) 0.58314(5) 0.0844(7) Uani 0.3901(18) 1 d D U P H 1
Br3 Br 0.58038(5) 0.45205(10) 0.62075(6) 0.0587(8) Uani 0.2829(18) 1 d D U P I 2
Br4 Br 0.56522(6) 0.58214(11) 0.60557(9) 0.0659(8) Uani 0.2829(18) 1 d D U P I 2
Br5 Br 0.5877(3) 0.5567(7) 0.6251(3) 0.084(4) Uani 0.0673(18) 1 d D U P I -2
Br6 Br 0.5528(3) 0.4682(7) 0.5871(5) 0.138(6) Uani 0.0673(18) 1 d D U P I -2
Br7 Br 0.5912(3) 0.5035(7) 0.6025(4) 0.085(4) Uani 0.0614(18) 1 d D U P H -1
Br8 Br 0.5546(3) 0.5328(9) 0.6298(4) 0.110(5) Uani 0.0614(18) 1 d D U P H -1

loop_
_atom_site_aniso_label
_atom_site_aniso_U_11
_atom_site_aniso_U_22
_atom_site_aniso_U_33
_atom_site_aniso_U_23
_atom_site_aniso_U_13
_atom_site_aniso_U_12
Cr1 0.0267(3) 0.0201(3) 0.0208(3) 0.0018(2) 0.0098(2) -0.0015(2)
Cr2 0.0248(3) 0.0194(3) 0.0177(3) -0.0002(2) 0.0066(2) -0.0034(2)
Cr3 0.0242(3) 0.0175(3) 0.0191(3) -0.0006(2) 0.0079(2) -0.0016(2)
Cr4 0.0367(3) 0.0218(3) 0.0203(3) -0.0030(2) 0.0100(3) -0.0039(2)
Cr5 0.0379(3) 0.0207(3) 0.0272(3) -0.0053(2) 0.0147(3) -0.0027(2)
Cr6 0.0309(3) 0.0172(3) 0.0322(3) -0.0038(2) 0.0142(3) 0.0002(2)
Cr7 0.0241(3) 0.0167(3) 0.0244(3) 0.0016(2) 0.0059(2) 0.0000(2)
Cr8 0.0275(3) 0.0191(3) 0.0229(3) 0.0031(2) 0.0087(2) 0.0002(2)
F1 0.0252(9) 0.0214(9) 0.0193(10) 0.0015(7) 0.0067(8) -0.0039(7)
F2 0.0260(10) 0.0189(9) 0.0217(10) 0.0016(7) 0.0086(8) 0.0004(7)
F3 0.0257(9) 0.0200(9) 0.0232(10) -0.0032(8) 0.0080(8) -0.0020(7)
F4 0.0283(10) 0.0228(10) 0.0192(10) -0.0019(8) 0.0071(8) -0.0020(8)
F5 0.0265(10) 0.0176(9) 0.0305(11) -0.0010(8) 0.0117(9) 0.0012(7)
F6 0.0248(9) 0.0217(10) 0.0282(11) -0.0004(8) 0.0087(8) -0.0011(8)
F7 0.0283(10) 0.0176(9) 0.0233(10) 0.0014(7) 0.0085(8) 0.0002(7)
F8 0.0242(9) 0.0216(10) 0.0254(10) 0.0014(8) 0.0089(8) -0.0003(7)
O1 0.0452(15) 0.0233(13) 0.0413(16) -0.0005(11) 0.0262(13) -0.0010(11)
O2 0.0436(15) 0.0279(13) 0.0305(14) -0.0089(11) 0.0197(12) -0.0087(11)
O3 0.0330(13) 0.0328(14) 0.0196(13) 0.0044(10) 0.0034(11) -0.0085(11)
O4 0.0282(13) 0.0404(15) 0.0234(14) 0.0094(11) 0.0014(11) -0.0056(11)
O5 0.0361(13) 0.0265(13) 0.0267(14) -0.0060(10) 0.0127(11) -0.0115(10)
O6 0.0355(13) 0.0224(12) 0.0216(13) -0.0036(10) 0.0110(11) -0.0076(10)
O7 0.0280(12) 0.0229(12) 0.0254(14) 0.0023(10) 0.0103(11) 0.0054(9)
O8 0.0287(12) 0.0260(13) 0.0208(13) 0.0021(10) 0.0078(11) 0.0054(10)
O9 0.0448(15) 0.0255(13) 0.0243(14) -0.0015(10) 0.0147(12) -0.0087(11)
O10 0.087(2) 0.0252(14) 0.0289(15) -0.0021(11) 0.0288(15) -0.0100(13)
O11 0.0232(12) 0.0350(14) 0.0256(13) -0.0073(11) 0.0074(11) -0.0015(10)
O12 0.0288(13) 0.0368(14) 0.0338(15) -0.0121(11) 0.0132(12) -0.0075(11)
O13 0.0711(19) 0.0353(15) 0.0379(16) -0.0095(12) 0.0344(15) -0.0152(13)
O14 0.083(2) 0.0314(15) 0.0539(19) -0.0124(13) 0.0500(17) -0.0132(14)
O15 0.0507(16) 0.0269(14) 0.0293(15) -0.0049(11) -0.0073(13) 0.0060(12)
O16 0.0459(16) 0.0325(15) 0.0321(15) 0.0062(12) -0.0056(13) -0.0087(12)
O17 0.096(2) 0.0340(16) 0.0364(17) -0.0164(12) 0.0332(17) -0.0248(15)
O18 0.0666(19) 0.0257(14) 0.0479(18) -0.0176(12) 0.0321(15) -0.0121(12)
O19 0.0360(14) 0.0286(14) 0.065(2) 0.0066(13) 0.0267(14) 0.0075(11)
O20 0.0322(14) 0.0380(15) 0.0514(18) 0.0107(12) 0.0221(13) 0.0117(11)
O21 0.0627(18) 0.0196(13) 0.0545(18) -0.0033(12) 0.0346(15) 0.0003(12)
O22 0.0386(14) 0.0175(12) 0.0362(15) 0.0000(10) 0.0123(12) -0.0008(10)
O23 0.0265(13) 0.0418(15) 0.0287(14) -0.0090(11) 0.0063(11) -0.0077(11)
O24 0.0226(12) 0.0348(14) 0.0268(14) 0.0011(11) 0.0050(11) -0.0006(10)
O25 0.0377(14) 0.0298(14) 0.0335(15) 0.0016(11) 0.0146(12) -0.0082(11)
O26 0.0438(15) 0.0255(13) 0.0309(14) 0.0032(11) 0.0169(12) -0.0054(11)
O27 0.0306(13) 0.0255(13) 0.0268(14) 0.0028(11) 0.0021(11) 0.0068(10)
O28 0.0318(13) 0.0265(13) 0.0261(14) 0.0013(10) 0.0013(11) 0.0039(10)
O29 0.0457(15) 0.0272(14) 0.0256(14) 0.0047(11) 0.0140(12) 0.0002(11)
O30 0.0459(15) 0.0275(13) 0.0283(14) 0.0026(11) 0.0216(12) -0.0013(11)
O31 0.0250(12) 0.0236(13) 0.0350(14) 0.0043(10) 0.0114(11) 0.0013(10)
O32 0.0251(12) 0.0267(13) 0.0354(15) 0.0079(10) 0.0099(11) -0.0010(10)
C1 0.044(2) 0.0254(19) 0.024(2) -0.0018(15) 0.0140(17) 0.0006(16)
C2 0.108(3) 0.035(2) 0.086(3) -0.017(2) 0.067(3) 0.005(2)
C9 0.034(2) 0.034(2) 0.027(2) 0.0052(17) -0.0013(17) -0.0034(16)
C10 0.042(2) 0.118(4) 0.071(3) 0.050(3) -0.020(2) -0.011(2)
C17 0.0230(17) 0.0137(16) 0.027(2) 0.0013(14) 0.0050(15) 0.0022(13)
C18 0.0221(17) 0.0269(19) 0.031(2) -0.0050(15) 0.0022(15) -0.0064(14)
C19 0.041(2) 0.037(2) 0.040(2) -0.0141(18) 0.0038(19) -0.0093(17)
C20 0.055(3) 0.065(3) 0.057(3) -0.007(2) 0.022(2) -0.036(2)
C21 0.033(2) 0.050(3) 0.080(4) -0.013(2) -0.010(2) 0.007(2)
C22 0.0272(18) 0.0098(15) 0.030(2) 0.0014(13) 0.0043(16) 0.0023(13)
C23 0.0256(18) 0.0237(19) 0.046(2) 0.0022(16) -0.0002(17) -0.0017(15)
C24 0.024(2) 0.064(3) 0.093(4) -0.018(3) 0.017(2) -0.004(2)
C25 0.044(2) 0.031(2) 0.063(3) -0.003(2) 0.004(2) -0.0114(18)
C26 0.045(3) 0.064(3) 0.051(3) 0.015(2) -0.020(2) -0.015(2)
C27 0.0313(19) 0.031(2) 0.024(2) 0.0035(16) 0.0066(16) -0.0052(15)
C28 0.082(2) 0.0277(18) 0.042(2) 0.0141(15) 0.0292(18) -0.0031(15)
C35 0.0268(18) 0.0233(18) 0.030(2) 0.0024(15) 0.0119(16) -0.0038(14)
C36 0.028(2) 0.050(3) 0.054(3) -0.003(2) 0.012(2) 0.0067(18)
C37 0.062(3) 0.139(6) 0.069(4) 0.038(4) -0.002(3) 0.034(4)
C38 0.048(3) 0.114(5) 0.101(5) -0.036(4) 0.016(3) 0.032(3)
C39 0.036(3) 0.081(4) 0.165(7) -0.032(4) 0.026(3) -0.013(3)
C40 0.0315(19) 0.033(2) 0.027(2) -0.0025(16) 0.0105(16) 0.0000(16)
C41 0.069(3) 0.060(3) 0.050(3) -0.012(2) 0.041(2) -0.006(2)
C48 0.0288(19) 0.044(2) 0.0197(19) -0.0014(16) 0.0068(16) 0.0040(17)
C49 0.037(2) 0.065(3) 0.028(2) 0.0025(19) -0.0044(18) 0.0127(19)
C56 0.0309(19) 0.029(2) 0.036(2) -0.0104(17) 0.0104(17) -0.0042(15)
C57 0.080(3) 0.046(2) 0.047(2) -0.0303(19) 0.028(2) -0.019(2)
C58 0.120(4) 0.114(5) 0.121(5) -0.074(4) 0.048(3) 0.007(3)
C59 0.148(5) 0.090(4) 0.050(3) -0.030(2) 0.024(3) -0.038(3)
C60 0.149(5) 0.094(4) 0.074(4) -0.051(3) 0.047(4) -0.070(4)
C61 0.029(2) 0.034(2) 0.034(2) -0.0119(17) 0.0079(17) 0.0065(16)
C62 0.032(2) 0.079(3) 0.061(3) 0.004(2) 0.010(2) 0.0256(19)
C69 0.0271(18) 0.0186(18) 0.041(2) 0.0001(16) 0.0032(17) 0.0012(14)
C70 0.046(2) 0.0151(18) 0.060(3) 0.0031(16) 0.0113(19) 0.0056(15)
C77 0.0281(18) 0.0181(17) 0.029(2) -0.0025(14) 0.0017(16) -0.0074(14)
C78 0.033(2) 0.035(2) 0.043(2) 0.0042(18) -0.0018(19) 0.0053(17)
C79 0.057(3) 0.097(4) 0.038(3) 0.013(3) -0.009(2) 0.010(3)
C80 0.067(3) 0.035(3) 0.102(4) 0.020(3) 0.006(3) 0.014(2)
C81 0.029(2) 0.073(3) 0.067(3) 0.005(3) 0.002(2) 0.014(2)
C82 0.0299(19) 0.0260(19) 0.031(2) 0.0074(16) 0.0096(16) -0.0018(15)
C83 0.054(3) 0.042(2) 0.043(3) 0.0023(19) 0.025(2) -0.019(2)
C84 0.142(6) 0.086(4) 0.102(5) -0.042(4) 0.081(4) -0.082(4)
C85 0.071(3) 0.093(4) 0.092(4) -0.012(3) 0.053(3) -0.030(3)
C86 0.102(5) 0.107(5) 0.083(4) 0.054(4) 0.026(4) -0.033(4)
C87 0.0228(17) 0.0265(19) 0.031(2) 0.0114(16) 0.0052(16) 0.0040(14)
C88 0.032(2) 0.040(2) 0.041(2) 0.0085(18) -0.0033(18) 0.0115(17)
C89 0.034(2) 0.056(3) 0.076(4) -0.012(2) 0.000(2) 0.018(2)
C90 0.065(3) 0.076(4) 0.103(5) 0.064(3) 0.005(3) 0.014(3)
C91 0.053(3) 0.092(4) 0.050(3) -0.020(3) -0.029(2) 0.035(3)
C92 0.0317(19) 0.034(2) 0.0236(19) 0.0046(16) 0.0123(16) -0.0008(15)
C93 0.080(3) 0.039(2) 0.030(2) 0.0023(18) 0.031(2) 0.001(2)
C94 0.107(4) 0.070(3) 0.024(2) 0.010(2) 0.011(3) 0.017(3)
C95 0.123(5) 0.095(4) 0.079(4) 0.007(3) 0.077(4) -0.022(4)
C96 0.132(5) 0.060(3) 0.043(3) 0.000(2) 0.050(3) 0.015(3)
C97 0.0261(18) 0.034(2) 0.0214(19) 0.0026(15) 0.0117(15) 0.0010(15)
C98 0.0236(18) 0.042(2) 0.047(3) 0.0096(19) 0.0105(18) 0.0027(16)
C99 0.032(2) 0.070(3) 0.089(4) 0.000(3) 0.004(3) -0.011(2)
C100 0.035(3) 0.151(6) 0.098(5) 0.082(4) -0.001(3) 0.004(3)
C101 0.046(3) 0.097(4) 0.128(5) -0.030(4) 0.041(3) 0.009(3)
C3 0.124(4) 0.065(4) 0.108(4) -0.017(3) 0.060(3) 0.017(3)
C5 0.129(4) 0.049(3) 0.107(5) -0.024(3) 0.075(4) -0.006(3)
C7 0.141(5) 0.054(4) 0.098(4) -0.017(3) 0.082(4) 0.002(4)
C11 0.073(5) 0.134(5) 0.082(5) 0.038(3) -0.010(4) -0.023(3)
C13 0.050(4) 0.139(7) 0.088(5) 0.042(4) -0.012(4) -0.011(4)
C15 0.064(5) 0.137(5) 0.081(5) 0.059(4) -0.017(4) -0.015(4)
C30 0.084(3) 0.024(4) 0.050(4) 0.016(3) 0.029(2) -0.001(2)
C32 0.090(5) 0.028(5) 0.052(3) 0.013(3) 0.038(3) -0.006(3)
C34 0.085(4) 0.029(3) 0.055(3) 0.011(2) 0.030(3) -0.004(3)
C43 0.136(7) 0.086(5) 0.081(6) -0.043(4) 0.083(5) -0.036(5)
C45 0.070(4) 0.205(10) 0.090(5) -0.014(5) 0.055(4) 0.021(5)
C47 0.135(7) 0.083(4) 0.068(5) -0.003(3) 0.073(5) -0.021(4)
C50 0.069(6) 0.097(6) 0.088(8) 0.001(5) -0.050(5) -0.004(4)
C52 0.072(6) 0.182(12) 0.042(5) 0.047(6) -0.009(4) 0.001(7)
C54 0.057(6) 0.161(10) 0.072(6) -0.014(7) -0.012(5) 0.063(6)
C63 0.042(3) 0.116(4) 0.086(5) -0.007(3) 0.006(3) 0.003(3)
C65 0.061(4) 0.121(6) 0.074(4) 0.005(3) 0.022(3) 0.053(4)
C67 0.055(5) 0.096(5) 0.079(4) 0.019(3) 0.012(4) 0.033(4)
C71 0.088(7) 0.024(3) 0.102(5) -0.003(3) 0.053(5) 0.010(5)
C73 0.053(3) 0.021(3) 0.052(4) 0.011(3) 0.015(3) 0.005(2)
C75 0.061(4) 0.033(3) 0.110(6) 0.009(4) -0.017(4) 0.012(3)
C4 0.119(7) 0.040(4) 0.092(6) -0.016(4) 0.071(5) 0.006(4)
C6 0.119(5) 0.066(8) 0.090(4) -0.014(3) 0.064(4) 0.001(5)
C8 0.113(4) 0.048(7) 0.097(7) -0.022(5) 0.072(4) 0.003(4)
C12 0.048(4) 0.129(7) 0.087(8) 0.045(6) -0.012(5) -0.015(4)
C14 0.045(6) 0.120(4) 0.071(7) 0.051(3) -0.017(5) -0.008(3)
C16 0.070(8) 0.143(7) 0.084(5) 0.036(5) -0.008(5) -0.014(5)
C29 0.095(5) 0.023(7) 0.062(7) 0.017(5) 0.039(5) 0.001(4)
C31 0.078(8) 0.025(7) 0.048(5) 0.014(4) 0.035(5) -0.012(5)
C33 0.102(5) 0.052(8) 0.065(6) -0.001(5) 0.041(5) -0.024(5)
C42 0.095(11) 0.139(18) 0.058(9) -0.006(10) 0.051(7) 0.008(10)
C44 0.085(15) 0.071(8) 0.083(17) -0.014(7) 0.071(12) -0.004(7)
C46 0.094(12) 0.084(12) 0.072(16) -0.018(10) 0.064(11) -0.019(10)
C51 0.098(13) 0.115(12) 0.035(7) 0.007(7) -0.002(7) 0.048(10)
C53 0.084(11) 0.090(8) 0.078(13) 0.029(7) -0.021(9) 0.024(7)
C55 0.036(7) 0.170(17) 0.067(11) 0.037(11) 0.003(7) 0.032(9)
C64 0.058(11) 0.115(12) 0.090(12) 0.002(9) 0.028(10) 0.006(9)
C66 0.023(9) 0.089(6) 0.076(9) -0.003(6) 0.014(8) 0.028(6)
C68 0.060(16) 0.086(12) 0.068(5) 0.004(5) 0.015(6) 0.024(11)
C72 0.054(13) 0.017(10) 0.073(8) -0.005(7) 0.015(8) 0.014(11)
C74 0.125(19) 0.042(13) 0.088(11) 0.005(10) 0.052(13) -0.003(13)
C76 0.058(7) 0.016(9) 0.058(13) 0.011(9) 0.004(6) 0.010(6)
Br1 0.0656(9) 0.0432(7) 0.0348(7) 0.0035(5) 0.0048(6) -0.0063(6)
Br2 0.0958(15) 0.1116(18) 0.0411(9) 0.0241(10) 0.0193(9) 0.0098(12)
Br3 0.0744(13) 0.0398(11) 0.0696(15) 0.0161(9) 0.0355(11) 0.0192(8)
Br4 0.0597(14) 0.0326(10) 0.0946(18) 0.0061(10) 0.0154(13) 0.0097(8)
Br5 0.093(7) 0.093(7) 0.079(7) -0.040(6) 0.047(6) -0.044(6)
Br6 0.082(7) 0.075(7) 0.189(11) -0.029(7) -0.033(7) -0.014(6)
Br7 0.064(6) 0.071(7) 0.118(9) -0.011(7) 0.032(6) -0.017(5)
Br8 0.086(8) 0.150(10) 0.106(9) -0.018(8) 0.051(7) 0.004(7)

loop_
_atom_type_symbol
_atom_type_description
_atom_type_scat_dispersion_real
_atom_type_scat_dispersion_imag
_atom_type_scat_source
C C 0.0033 0.0016 'International Tables Vol C Tables 4.2.6.8 and 6.1.1.4'
H H 0.0000 0.0000 'International Tables Vol C Tables 4.2.6.8 and 6.1.1.4'
Br Br -0.2901 2.4595 'International Tables Vol C Tables 4.2.6.8 and 6.1.1.4'
Cr Cr 0.3209 0.6236 'International Tables Vol C Tables 4.2.6.8 and 6.1.1.4'
F F 0.0171 0.0103 'International Tables Vol C Tables 4.2.6.8 and 6.1.1.4'
O O 0.0106 0.0060 'International Tables Vol C Tables 4.2.6.8 and 6.1.1.4'

loop_
_geom_angle_atom_site_label_1
_geom_angle_atom_site_label_2
_geom_angle_atom_site_label_3
_geom_angle
F1 Cr1 F8 89.16(8)
F1 Cr1 O1 91.96(9)
F1 Cr1 O3 91.11(9)
F1 Cr1 O30 177.93(9)
F1 Cr1 O32 90.12(9)
F8 Cr1 O1 178.22(9)
F8 Cr1 O3 88.96(9)
F8 Cr1 O30 92.19(9)
F8 Cr1 O32 91.02(9)
O1 Cr1 O3 92.39(10)
O30 Cr1 O1 86.72(10)
O30 Cr1 O3 87.35(10)
O32 Cr1 O1 87.60(10)
O32 Cr1 O3 178.77(10)
O32 Cr1 O30 91.42(10)
F1 Cr2 F2 89.25(7)
F1 Cr2 O2 93.84(9)
F1 Cr2 O4 90.48(9)
F1 Cr2 O5 177.97(10)
F1 Cr2 O7 85.05(8)
F2 Cr2 O2 176.12(9)
F2 Cr2 O4 90.15(9)
F2 Cr2 O5 90.53(9)
F2 Cr2 O7 90.35(8)
O2 Cr2 O4 92.17(11)
O2 Cr2 O7 87.58(10)
O4 Cr2 O7 175.49(10)
O5 Cr2 O2 86.47(10)
O5 Cr2 O4 87.51(10)
O5 Cr2 O7 96.97(10)
F2 Cr3 O6 90.43(8)
F2 Cr3 O8 89.75(8)
F2 Cr3 O9 175.75(9)
F2 Cr3 O11 90.09(9)
F3 Cr3 F2 90.25(8)
F3 Cr3 O6 177.33(9)
F3 Cr3 O8 84.98(8)
F3 Cr3 O9 93.00(9)
F3 Cr3 O11 90.35(8)
O6 Cr3 O8 97.61(10)
O6 Cr3 O11 87.07(9)
O8 Cr3 O11 175.32(10)
O9 Cr3 O6 86.45(9)
O9 Cr3 O8 87.80(10)
O9 Cr3 O11 92.63(10)
F3 Cr4 F4 88.71(8)
F3 Cr4 O10 92.22(9)
F3 Cr4 O12 90.72(9)
F3 Cr4 O13 178.59(10)
F3 Cr4 O15 90.68(10)
F4 Cr4 O10 178.59(11)
F4 Cr4 O12 89.14(9)
F4 Cr4 O13 92.27(9)
F4 Cr4 O15 91.79(9)
O10 Cr4 O12 91.91(12)
O10 Cr4 O13 86.83(11)
O10 Cr4 O15 87.14(12)
O12 Cr4 O15 178.34(11)
O13 Cr4 O12 88.28(11)
O13 Cr4 O15 90.30(12)
F4 Cr5 F5 90.18(8)
F4 Cr5 O14 91.22(10)
F4 Cr5 O16 91.94(9)
F4 Cr5 O17 176.55(10)
F4 Cr5 O19 89.93(10)
F5 Cr5 O14 178.29(10)
F5 Cr5 O16 90.54(10)
F5 Cr5 O17 93.15(10)
F5 Cr5 O19 90.89(9)
O16 Cr5 O14 90.39(12)
O16 Cr5 O19 177.65(12)
O17 Cr5 O14 85.46(11)
O17 Cr5 O16 87.16(12)
O17 Cr5 O19 90.89(13)
O19 Cr5 O14 88.14(12)
F5 Cr6 O18 92.36(10)
F5 Cr6 O20 90.48(9)
F5 Cr6 O21 176.51(10)
F5 Cr6 O23 87.41(9)
F6 Cr6 F5 92.31(8)
F6 Cr6 O18 175.17(10)
F6 Cr6 O20 90.49(10)
F6 Cr6 O21 90.24(10)
F6 Cr6 O23 90.38(9)
O18 Cr6 O20 90.71(12)
O21 Cr6 O18 85.15(11)
O21 Cr6 O20 87.11(11)
O21 Cr6 O23 94.96(11)
O23 Cr6 O18 88.59(11)
O23 Cr6 O20 177.75(11)
F6 Cr7 O22 92.05(9)
F6 Cr7 O24 90.25(9)
F6 Cr7 O25 177.99(10)
F6 Cr7 O27 90.41(9)
F7 Cr7 F6 89.75(8)
F7 Cr7 O22 177.52(9)
F7 Cr7 O24 87.49(9)
F7 Cr7 O25 91.93(9)
F7 Cr7 O27 91.42(9)
O22 Cr7 O24 94.19(10)
O22 Cr7 O25 86.30(10)
O22 Cr7 O27 86.87(10)
O24 Cr7 O25 88.72(10)
O24 Cr7 O27 178.72(10)
O25 Cr7 O27 90.65(10)
F7 Cr8 O26 93.33(9)
F7 Cr8 O28 91.68(9)
F7 Cr8 O29 179.45(10)
F7 Cr8 O31 88.83(9)
F8 Cr8 F7 89.27(8)
F8 Cr8 O26 177.40(9)
F8 Cr8 O28 90.55(9)
F8 Cr8 O29 90.24(9)
F8 Cr8 O31 92.49(8)
O26 Cr8 O31 87.50(10)
O28 Cr8 O26 89.45(10)
O28 Cr8 O31 176.92(10)
O29 Cr8 O26 87.16(10)
O29 Cr8 O28 88.08(10)
O29 Cr8 O31 91.44(10)
Cr1 F1 Cr2 123.28(9)
Cr3 F2 Cr2 124.97(9)
Cr4 F3 Cr3 124.74(9)
Cr5 F4 Cr4 124.47(9)
Cr5 F5 Cr6 124.12(9)
Cr6 F6 Cr7 124.65(9)
Cr7 F7 Cr8 124.09(9)
Cr8 F8 Cr1 123.49(9)
C1 O1 Cr1 130.6(2)
C1 O2 Cr2 133.7(2)
C9 O3 Cr1 134.4(2)
C9 O4 Cr2 129.4(2)
C17 O5 Cr2 133.3(2)
C17 O6 Cr3 133.9(2)
C22 O7 Cr2 130.4(2)
C22 O8 Cr3 131.1(2)
C27 O9 Cr3 134.4(2)
C27 O10 Cr4 134.3(2)
C35 O11 Cr3 133.1(2)
C35 O12 Cr4 134.6(2)
C40 O13 Cr4 134.2(2)
C40 O14 Cr5 135.1(2)
C48 O15 Cr4 133.9(2)
C48 O16 Cr5 135.3(2)
C56 O17 Cr5 133.0(3)
C56 O18 Cr6 136.5(2)
C61 O19 Cr5 135.1(2)
C61 O20 Cr6 133.0(2)
C69 O21 Cr6 133.9(2)
C69 O22 Cr7 133.0(2)
C77 O23 Cr6 134.0(2)
C77 O24 Cr7 132.1(2)
C82 O25 Cr7 130.6(2)
C82 O26 Cr8 134.7(2)
C87 O27 Cr7 136.1(2)
C87 O28 Cr8 129.7(2)
C92 O29 Cr8 129.0(2)
C92 O30 Cr1 133.8(2)
C97 O31 Cr8 135.0(2)
C97 O32 Cr1 128.8(2)
O1 C1 O2 126.0(3)
O1 C1 C2 116.8(3)
O2 C1 C2 117.2(3)
C1 C2 C3 104.7(4)
C1 C2 C6 101.2(8)
C5 C2 C1 111.3(4)
C5 C2 C3 108.3(6)
C7 C2 C1 110.7(4)
C7 C2 C3 109.8(6)
C7 C2 C5 111.7(6)
C4 C2 C1 111.9(8)
C4 C2 C6 110.2(11)
C4 C2 C8 116.5(11)
C8 C2 C1 112.1(7)
C8 C2 C6 103.4(10)
O3 C9 C10 116.9(3)
O4 C9 O3 126.4(3)
O4 C9 C10 116.7(3)
C9 C10 C11 105.3(5)
C9 C10 C13 107.9(6)
C9 C10 C14 105.0(6)
C13 C10 C11 103.8(6)
C15 C10 C9 114.8(5)
C15 C10 C11 107.1(7)
C15 C10 C13 116.7(7)
C12 C10 C9 115.1(8)
C12 C10 C14 107.9(10)
C16 C10 C9 106.9(8)
C16 C10 C12 114.0(10)
C16 C10 C14 107.3(9)
O5 C17 C18 116.8(3)
O6 C17 O5 125.5(3)
O6 C17 C18 117.7(3)
C17 C18 C21 104.6(3)
C19 C18 C17 111.2(3)
C19 C18 C20 110.6(3)
C19 C18 C21 109.2(3)
C20 C18 C17 110.8(3)
C20 C18 C21 110.3(4)
C18 C19 H19A 109.5
C18 C19 H19B 109.5
C18 C19 H19C 109.5
H19A C19 H19B 109.5
H19A C19 H19C 109.5
H19B C19 H19C 109.5
C18 C20 H20A 109.5
C18 C20 H20B 109.5
C18 C20 H20C 109.5
H20A C20 H20B 109.5
H20A C20 H20C 109.5
H20B C20 H20C 109.5
C18 C21 H21A 109.5
C18 C21 H21B 109.5
C18 C21 H21C 109.5
H21A C21 H21B 109.5
H21A C21 H21C 109.5
H21B C21 H21C 109.5
O7 C22 C23 117.6(3)
O8 C22 O7 124.4(3)
O8 C22 C23 117.8(3)
C22 C23 C24 111.7(3)
C22 C23 C25 104.1(3)
C22 C23 C26 111.0(3)
C24 C23 C25 109.1(3)
C26 C23 C24 110.6(4)
C26 C23 C25 110.2(3)
C23 C24 H24A 109.5
C23 C24 H24B 109.5
C23 C24 H24C 109.5
H24A C24 H24B 109.5
H24A C24 H24C 109.5
H24B C24 H24C 109.5
C23 C25 H25A 109.5
C23 C25 H25B 109.5
C23 C25 H25C 109.5
H25A C25 H25B 109.5
H25A C25 H25C 109.5
H25B C25 H25C 109.5
C23 C26 H26A 109.5
C23 C26 H26B 109.5
C23 C26 H26C 109.5
H26A C26 H26B 109.5
H26A C26 H26C 109.5
H26B C26 H26C 109.5
O9 C27 C28 116.7(3)
O10 C27 O9 125.6(3)
O10 C27 C28 117.6(3)
C27 C28 C30 100.9(5)
C27 C28 C34 111.3(4)
C27 C28 C31 104.0(7)
C27 C28 C33 105.5(7)
C32 C28 C27 115.1(6)
C32 C28 C30 110.4(7)
C32 C28 C34 113.1(5)
C34 C28 C30 104.8(5)
C29 C28 C27 114.8(8)
C29 C28 C31 110.5(10)
C29 C28 C33 114.7(8)
C33 C28 C31 106.4(8)
O11 C35 O12 125.9(3)
O11 C35 C36 116.3(3)
O12 C35 C36 117.8(3)
C37 C36 C35 107.4(3)
C37 C36 C39 108.0(5)
C38 C36 C35 111.6(4)
C38 C36 C37 111.9(5)
C38 C36 C39 109.6(4)
C39 C36 C35 108.3(3)
C36 C37 H37A 109.5
C36 C37 H37B 109.5
C36 C37 H37C 109.5
H37A C37 H37B 109.5
H37A C37 H37C 109.5
H37B C37 H37C 109.5
C36 C38 H38A 109.5
C36 C38 H38B 109.5
C36 C38 H38C 109.5
H38A C38 H38B 109.5
H38A C38 H38C 109.5
H38B C38 H38C 109.5
C36 C39 H39A 109.5
C36 C39 H39B 109.5
C36 C39 H39C 109.5
H39A C39 H39B 109.5
H39A C39 H39C 109.5
H39B C39 H39C 109.5
O13 C40 C41 117.0(3)
O14 C40 O13 125.6(3)
O14 C40 C41 117.4(3)
C40 C41 C45 104.2(4)
C40 C41 C42 101.3(10)
C40 C41 C44 110.1(10)
C43 C41 C40 112.3(4)
C43 C41 C45 110.4(6)
C43 C41 C47 112.0(5)
C47 C41 C40 111.1(4)
C47 C41 C45 106.5(6)
C44 C41 C42 101.9(18)
C46 C41 C40 112.7(10)
C46 C41 C42 112.4(19)
C46 C41 C44 116.8(17)
O15 C48 C49 117.2(3)
O16 C48 O15 125.0(3)
O16 C48 C49 117.8(3)
C48 C49 C51 106.2(7)
C48 C49 C53 108.4(7)
C50 C49 C48 110.6(4)
C52 C49 C48 107.6(5)
C52 C49 C50 110.7(7)
C52 C49 C54 110.1(8)
C54 C49 C48 108.9(4)
C54 C49 C50 109.0(7)
C51 C49 C53 104.1(12)
C55 C49 C48 109.4(7)
C55 C49 C51 117.3(14)
C55 C49 C53 110.9(13)
O17 C56 O18 125.4(3)
O17 C56 C57 117.2(4)
O18 C56 C57 117.4(3)
C58 C57 C56 104.4(4)
C59 C57 C56 110.0(4)
C59 C57 C58 110.1(5)
C59 C57 C60 110.7(5)
C60 C57 C56 110.6(4)
C60 C57 C58 110.9(5)
C57 C58 H58A 109.5
C57 C58 H58B 109.5
C57 C58 H58C 109.5
H58A C58 H58B 109.5
H58A C58 H58C 109.5
H58B C58 H58C 109.5
C57 C59 H59A 109.5
C57 C59 H59B 109.5
C57 C59 H59C 109.5
H59A C59 H59B 109.5
H59A C59 H59C 109.5
H59B C59 H59C 109.5
C57 C60 H60A 109.5
C57 C60 H60B 109.5
C57 C60 H60C 109.5
H60A C60 H60B 109.5
H60A C60 H60C 109.5
H60B C60 H60C 109.5
O19 C61 C62 115.8(4)
O20 C61 O19 126.1(3)
O20 C61 C62 118.1(4)
C61 C62 C63 107.7(4)
C61 C62 C66 97.0(8)
C61 C62 C68 108.9(17)
C65 C62 C61 107.9(4)
C65 C62 C63 105.9(5)
C67 C62 C61 112.1(5)
C67 C62 C63 108.2(5)
C67 C62 C65 114.7(5)
C64 C62 C61 115.5(13)
C64 C62 C66 104.1(14)
C64 C62 C68 125(2)
C68 C62 C66 100.6(18)
O21 C69 O22 125.6(3)
O21 C69 C70 116.8(3)
O22 C69 C70 117.5(3)
C69 C70 C73 110.3(3)
C69 C70 C72 109.3(14)
C69 C70 C76 101.5(7)
C71 C70 C69 111.8(5)
C71 C70 C73 109.6(5)
C71 C70 C75 113.5(5)
C75 C70 C69 105.0(3)
C75 C70 C73 106.4(5)
C72 C70 C76 99.9(13)
C74 C70 C69 115.8(12)
C74 C70 C72 116.3(19)
C74 C70 C76 111.8(16)
O23 C77 C78 117.1(3)
O24 C77 O23 125.0(3)
O24 C77 C78 117.8(3)
C77 C78 C79 110.8(3)
C77 C78 C80 103.8(3)
C77 C78 C81 110.5(3)
C79 C78 C80 110.4(4)
C81 C78 C79 110.5(4)
C81 C78 C80 110.7(4)
C78 C79 H79A 109.5
C78 C79 H79B 109.5
C78 C79 H79C 109.5
H79A C79 H79B 109.5
H79A C79 H79C 109.5
H79B C79 H79C 109.5
C78 C80 H80A 109.5
C78 C80 H80B 109.5
C78 C80 H80C 109.5
H80A C80 H80B 109.5
H80A C80 H80C 109.5
H80B C80 H80C 109.5
C78 C81 H81A 109.5
C78 C81 H81B 109.5
C78 C81 H81C 109.5
H81A C81 H81B 109.5
H81A C81 H81C 109.5
H81B C81 H81C 109.5
O25 C82 O26 125.9(3)
O25 C82 C83 118.1(3)
O26 C82 C83 116.0(3)
C84 C83 C82 111.3(4)
C84 C83 C85 110.4(4)
C84 C83 C86 112.8(5)
C85 C83 C82 107.2(3)
C86 C83 C82 107.6(3)
C86 C83 C85 107.3(4)
C83 C84 H84A 109.5
C83 C84 H84B 109.5
C83 C84 H84C 109.5
H84A C84 H84B 109.5
H84A C84 H84C 109.5
H84B C84 H84C 109.5
C83 C85 H85A 109.5
C83 C85 H85B 109.5
C83 C85 H85C 109.5
H85A C85 H85B 109.5
H85A C85 H85C 109.5
H85B C85 H85C 109.5
C83 C86 H86A 109.5
C83 C86 H86B 109.5
C83 C86 H86C 109.5
H86A C86 H86B 109.5
H86A C86 H86C 109.5
H86B C86 H86C 109.5
O27 C87 O28 126.0(3)
O27 C87 C88 116.8(3)
O28 C87 C88 117.1(3)
C89 C88 C87 109.2(3)
C89 C88 C90 108.6(4)
C90 C88 C87 106.0(3)
C91 C88 C87 111.2(3)
C91 C88 C89 110.3(4)
C91 C88 C90 111.5(4)
C88 C89 H89A 109.5
C88 C89 H89B 109.5
C88 C89 H89C 109.5
H89A C89 H89B 109.5
H89A C89 H89C 109.5
H89B C89 H89C 109.5
C88 C90 H90A 109.5
C88 C90 H90B 109.5
C88 C90 H90C 109.5
H90A C90 H90B 109.5
H90A C90 H90C 109.5
H90B C90 H90C 109.5
C88 C91 H91A 109.5
C88 C91 H91B 109.5
C88 C91 H91C 109.5
H91A C91 H91B 109.5
H91A C91 H91C 109.5
H91B C91 H91C 109.5
O29 C92 C93 115.6(3)
O30 C92 O29 126.0(3)
O30 C92 C93 118.5(3)
C92 C93 C95 107.3(4)
C92 C93 C96 110.6(3)
C94 C93 C92 107.5(3)
C94 C93 C95 110.2(4)
C94 C93 C96 110.7(4)
C96 C93 C95 110.3(4)
C93 C94 H94A 109.5
C93 C94 H94B 109.5
C93 C94 H94C 109.5
H94A C94 H94B 109.5
H94A C94 H94C 109.5
H94B C94 H94C 109.5
C93 C95 H95A 109.5
C93 C95 H95B 109.5
C93 C95 H95C 109.5
H95A C95 H95B 109.5
H95A C95 H95C 109.5
H95B C95 H95C 109.5
C93 C96 H96A 109.5
C93 C96 H96B 109.5
C93 C96 H96C 109.5
H96A C96 H96B 109.5
H96A C96 H96C 109.5
H96B C96 H96C 109.5
O31 C97 O32 125.1(3)
O31 C97 C98 118.4(3)
O32 C97 C98 116.5(3)
C99 C98 C97 110.7(3)
C99 C98 C101 109.2(4)
C100 C98 C97 109.8(3)
C100 C98 C99 110.6(4)
C100 C98 C101 110.8(5)
C101 C98 C97 105.7(3)
C98 C99 H99A 109.5
C98 C99 H99B 109.5
C98 C99 H99C 109.5
H99A C99 H99B 109.5
H99A C99 H99C 109.5
H99B C99 H99C 109.5
C98 C100 H10A 109.5
C98 C100 H10B 109.5
C98 C100 H10C 109.5
H10A C100 H10B 109.5
H10A C100 H10C 109.5
H10B C100 H10C 109.5
C98 C101 H10D 109.5
C98 C101 H10E 109.5
C98 C101 H10F 109.5
H10D C101 H10E 109.5
H10D C101 H10F 109.5
H10E C101 H10F 109.5
C2 C3 H3A 109.5
C2 C3 H3B 109.5
C2 C3 H3C 109.5
H3A C3 H3B 109.5
H3A C3 H3C 109.5
H3B C3 H3C 109.5
C2 C5 H5A 109.5
C2 C5 H5B 109.5
C2 C5 H5C 109.5
H5A C5 H5B 109.5
H5A C5 H5C 109.5
H5B C5 H5C 109.5
C2 C7 H7A 109.5
C2 C7 H7B 109.5
C2 C7 H7C 109.5
H7A C7 H7B 109.5
H7A C7 H7C 109.5
H7B C7 H7C 109.5
C10 C11 H11A 109.5
C10 C11 H11B 109.5
C10 C11 H11C 109.5
H11A C11 H11B 109.5
H11A C11 H11C 109.5
H11B C11 H11C 109.5
C10 C13 H13A 109.5
C10 C13 H13B 109.5
C10 C13 H13C 109.5
H13A C13 H13B 109.5
H13A C13 H13C 109.5
H13B C13 H13C 109.5
C10 C15 H15A 109.5
C10 C15 H15B 109.5
C10 C15 H15C 109.5
H15A C15 H15B 109.5
H15A C15 H15C 109.5
H15B C15 H15C 109.5
C28 C30 H30A 109.5
C28 C30 H30B 109.5
C28 C30 H30C 109.5
H30A C30 H30B 109.5
H30A C30 H30C 109.5
H30B C30 H30C 109.5
C28 C32 H32A 109.5
C28 C32 H32B 109.5
C28 C32 H32C 109.5
H32A C32 H32B 109.5
H32A C32 H32C 109.5
H32B C32 H32C 109.5
C28 C34 H34A 109.5
C28 C34 H34B 109.5
C28 C34 H34C 109.5
H34A C34 H34B 109.5
H34A C34 H34C 109.5
H34B C34 H34C 109.5
C41 C43 H43A 109.5
C41 C43 H43B 109.5
C41 C43 H43C 109.5
H43A C43 H43B 109.5
H43A C43 H43C 109.5
H43B C43 H43C 109.5
C41 C45 H45A 109.5
C41 C45 H45B 109.5
C41 C45 H45C 109.5
H45A C45 H45B 109.5
H45A C45 H45C 109.5
H45B C45 H45C 109.5
C41 C47 H47A 109.5
C41 C47 H47B 109.5
C41 C47 H47C 109.5
H47A C47 H47B 109.5
H47A C47 H47C 109.5
H47B C47 H47C 109.5
C49 C50 H50A 109.5
C49 C50 H50B 109.5
C49 C50 H50C 109.5
H50A C50 H50B 109.5
H50A C50 H50C 109.5
H50B C50 H50C 109.5
C49 C52 H52A 109.5
C49 C52 H52B 109.5
C49 C52 H52C 109.5
H52A C52 H52B 109.5
H52A C52 H52C 109.5
H52B C52 H52C 109.5
C49 C54 H54A 109.5
C49 C54 H54B 109.5
C49 C54 H54C 109.5
H54A C54 H54B 109.5
H54A C54 H54C 109.5
H54B C54 H54C 109.5
C62 C63 H63A 109.5
C62 C63 H63B 109.5
C62 C63 H63C 109.5
H63A C63 H63B 109.5
H63A C63 H63C 109.5
H63B C63 H63C 109.5
C62 C65 H65A 109.5
C62 C65 H65B 109.5
C62 C65 H65C 109.5
H65A C65 H65B 109.5
H65A C65 H65C 109.5
H65B C65 H65C 109.5
C62 C67 H67A 109.5
C62 C67 H67B 109.5
C62 C67 H67C 109.5
H67A C67 H67B 109.5
H67A C67 H67C 109.5
H67B C67 H67C 109.5
C70 C71 H71A 109.5
C70 C71 H71B 109.5
C70 C71 H71C 109.5
H71A C71 H71B 109.5
H71A C71 H71C 109.5
H71B C71 H71C 109.5
C70 C73 H73A 109.5
C70 C73 H73B 109.5
C70 C73 H73C 109.5
H73A C73 H73B 109.5
H73A C73 H73C 109.5
H73B C73 H73C 109.5
C70 C75 H75A 109.5
C70 C75 H75B 109.5
C70 C75 H75C 109.5
H75A C75 H75B 109.5
H75A C75 H75C 109.5
H75B C75 H75C 109.5
C2 C4 H4A 109.5
C2 C4 H4B 109.5
C2 C4 H4C 109.5
H4A C4 H4B 109.5
H4A C4 H4C 109.5
H4B C4 H4C 109.5
C2 C6 H6A 109.5
C2 C6 H6B 109.5
C2 C6 H6C 109.5
H6A C6 H6B 109.5
H6A C6 H6C 109.5
H6B C6 H6C 109.5
C2 C8 H8A 109.5
C2 C8 H8B 109.5
C2 C8 H8C 109.5
H8A C8 H8B 109.5
H8A C8 H8C 109.5
H8B C8 H8C 109.5
C10 C12 H12A 109.5
C10 C12 H12B 109.5
C10 C12 H12C 109.5
H12A C12 H12B 109.5
H12A C12 H12C 109.5
H12B C12 H12C 109.5
C10 C14 H14A 109.5
C10 C14 H14B 109.5
C10 C14 H14C 109.5
H14A C14 H14B 109.5
H14A C14 H14C 109.5
H14B C14 H14C 109.5
C10 C16 H16A 109.5
C10 C16 H16B 109.5
C10 C16 H16C 109.5
H16A C16 H16B 109.5
H16A C16 H16C 109.5
H16B C16 H16C 109.5
C28 C29 H29A 109.5
C28 C29 H29B 109.5
C28 C29 H29C 109.5
H29A C29 H29B 109.5
H29A C29 H29C 109.5
H29B C29 H29C 109.5
C28 C31 H31A 109.5
C28 C31 H31B 109.5
C28 C31 H31C 109.5
H31A C31 H31B 109.5
H31A C31 H31C 109.5
H31B C31 H31C 109.5
C28 C33 H33A 109.5
C28 C33 H33B 109.5
C28 C33 H33C 109.5
H33A C33 H33B 109.5
H33A C33 H33C 109.5
H33B C33 H33C 109.5
C41 C42 H42A 109.5
C41 C42 H42B 109.5
C41 C42 H42C 109.5
H42A C42 H42B 109.5
H42A C42 H42C 109.5
H42B C42 H42C 109.5
C41 C44 H44A 109.5
C41 C44 H44B 109.5
C41 C44 H44C 109.5
H44A C44 H44B 109.5
H44A C44 H44C 109.5
H44B C44 H44C 109.5
C41 C46 H46A 109.5
C41 C46 H46B 109.5
C41 C46 H46C 109.5
H46A C46 H46B 109.5
H46A C46 H46C 109.5
H46B C46 H46C 109.5
C49 C51 H51A 109.5
C49 C51 H51B 109.5
C49 C51 H51C 109.5
H51A C51 H51B 109.5
H51A C51 H51C 109.5
H51B C51 H51C 109.5
C49 C53 H53A 109.5
C49 C53 H53B 109.5
C49 C53 H53C 109.5
H53A C53 H53B 109.5
H53A C53 H53C 109.5
H53B C53 H53C 109.5
C49 C55 H55A 109.5
C49 C55 H55B 109.5
C49 C55 H55C 109.5
H55A C55 H55B 109.5
H55A C55 H55C 109.5
H55B C55 H55C 109.5
C62 C64 H64A 109.5
C62 C64 H64B 109.5
C62 C64 H64C 109.5
H64A C64 H64B 109.5
H64A C64 H64C 109.5
H64B C64 H64C 109.5
C62 C66 H66A 109.5
C62 C66 H66B 109.5
C62 C66 H66C 109.5
H66A C66 H66B 109.5
H66A C66 H66C 109.5
H66B C66 H66C 109.5
C62 C68 H68A 109.5
C62 C68 H68B 109.5
C62 C68 H68C 109.5
H68A C68 H68B 109.5
H68A C68 H68C 109.5
H68B C68 H68C 109.5
C70 C72 H72A 109.5
C70 C72 H72B 109.5
C70 C72 H72C 109.5
H72A C72 H72B 109.5
H72A C72 H72C 109.5
H72B C72 H72C 109.5
C70 C74 H74A 109.5
C70 C74 H74B 109.5
C70 C74 H74C 109.5
H74A C74 H74B 109.5
H74A C74 H74C 109.5
H74B C74 H74C 109.5
C70 C76 H76A 109.5
C70 C76 H76B 109.5
C70 C76 H76C 109.5
H76A C76 H76B 109.5
H76A C76 H76C 109.5
H76B C76 H76C 109.5
Br7 Br1 Br2 30.3(4)
Br8 Br1 Br2 57.7(5)
Br8 Br1 Br7 87.9(6)
Br7 Br2 Br1 55.7(6)
Br7 Br2 Br8 90.2(7)
Br8 Br2 Br1 34.6(4)
Br5 Br3 Br4 27.3(4)
Br6 Br3 Br4 61.3(5)
Br6 Br3 Br5 87.7(6)
Br5 Br4 Br3 49.1(5)
Br5 Br4 Br6 85.2(6)
Br6 Br4 Br3 37.1(3)
Br3 Br5 Br6 39.0(4)
Br4 Br5 Br3 103.6(6)
Br4 Br5 Br6 65.8(5)
Br3 Br6 Br4 81.6(4)
Br3 Br6 Br5 53.3(5)
Br4 Br6 Br5 29.0(4)
Br1 Br7 Br8 35.2(4)
Br2 Br7 Br1 94.0(6)
Br2 Br7 Br8 59.0(6)
Br1 Br8 Br2 87.6(5)
Br1 Br8 Br7 57.0(5)
Br2 Br8 Br7 30.8(4)

loop_
_geom_bond_atom_site_label_1
_geom_bond_atom_site_label_2
_geom_bond_distance
Cr1 F1 1.9043(18)
Cr1 F8 1.9125(18)
Cr1 O1 1.952(2)
Cr1 O3 1.956(2)
Cr1 O30 1.950(2)
Cr1 O32 1.949(2)
Cr2 F1 1.9136(17)
Cr2 F2 1.9233(18)
Cr2 O2 1.948(2)
Cr2 O4 1.953(2)
Cr2 O5 1.945(2)
Cr2 O7 1.957(2)
Cr3 F2 1.9191(18)
Cr3 F3 1.9131(17)
Cr3 O6 1.953(2)
Cr3 O8 1.958(2)
Cr3 O9 1.941(2)
Cr3 O11 1.959(2)
Cr4 F3 1.9061(18)
Cr4 F4 1.9121(18)
Cr4 O10 1.948(2)
Cr4 O12 1.953(2)
Cr4 O13 1.952(3)
Cr4 O15 1.956(3)
Cr5 F4 1.9099(18)
Cr5 F5 1.9100(18)
Cr5 O14 1.952(3)
Cr5 O16 1.950(3)
Cr5 O17 1.946(3)
Cr5 O19 1.950(3)
Cr6 F5 1.9217(18)
Cr6 F6 1.9142(19)
Cr6 O18 1.947(3)
Cr6 O20 1.953(2)
Cr6 O21 1.939(2)
Cr6 O23 1.943(2)
Cr7 F6 1.9204(18)
Cr7 F7 1.9084(18)
Cr7 O22 1.948(2)
Cr7 O24 1.951(2)
Cr7 O25 1.957(2)
Cr7 O27 1.962(2)
Cr8 F7 1.9099(18)
Cr8 F8 1.9045(18)
Cr8 O26 1.954(2)
Cr8 O28 1.953(2)
Cr8 O29 1.948(2)
Cr8 O31 1.967(2)
O1 C1 1.252(4)
O2 C1 1.255(4)
O3 C9 1.256(4)
O4 C9 1.256(4)
O5 C17 1.258(4)
O6 C17 1.258(4)
O7 C22 1.262(4)
O8 C22 1.260(4)
O9 C27 1.255(4)
O10 C27 1.245(4)
O11 C35 1.254(4)
O12 C35 1.259(4)
O13 C40 1.246(4)
O14 C40 1.237(4)
O15 C48 1.249(4)
O16 C48 1.246(4)
O17 C56 1.241(4)
O18 C56 1.241(4)
O19 C61 1.257(4)
O20 C61 1.241(4)
O21 C69 1.247(4)
O22 C69 1.254(4)
O23 C77 1.265(4)
O24 C77 1.253(4)
O25 C82 1.256(4)
O26 C82 1.260(4)
O27 C87 1.251(4)
O28 C87 1.264(4)
O29 C92 1.260(4)
O30 C92 1.255(4)
O31 C97 1.252(4)
O32 C97 1.269(4)
C1 C2 1.532(5)
C2 C3 1.549(8)
C2 C5 1.519(7)
C2 C7 1.494(7)
C2 C4 1.492(11)
C2 C6 1.554(12)
C2 C8 1.512(12)
C9 C10 1.524(5)
C10 C11 1.569(9)
C10 C13 1.557(9)
C10 C15 1.495(8)
C10 C12 1.513(11)
C10 C14 1.601(11)
C10 C16 1.498(12)
C17 C18 1.527(4)
C18 C19 1.515(5)
C18 C20 1.517(5)
C18 C21 1.528(5)
C19 H19A 0.9600
C19 H19B 0.9600
C19 H19C 0.9600
C20 H20A 0.9600
C20 H20B 0.9600
C20 H20C 0.9600
C21 H21A 0.9600
C21 H21B 0.9600
C21 H21C 0.9600
C22 C23 1.524(5)
C23 C24 1.528(6)
C23 C25 1.539(5)
C23 C26 1.526(6)
C24 H24A 0.9600
C24 H24B 0.9600
C24 H24C 0.9600
C25 H25A 0.9600
C25 H25B 0.9600
C25 H25C 0.9600
C26 H26A 0.9600
C26 H26B 0.9600
C26 H26C 0.9600
C27 C28 1.528(5)
C28 C30 1.592(8)
C28 C32 1.490(8)
C28 C34 1.536(7)
C28 C29 1.467(10)
C28 C31 1.578(10)
C28 C33 1.562(10)
C35 C36 1.533(5)
C36 C37 1.523(7)
C36 C38 1.502(6)
C36 C39 1.526(6)
C37 H37A 0.9600
C37 H37B 0.9600
C37 H37C 0.9600
C38 H38A 0.9600
C38 H38B 0.9600
C38 H38C 0.9600
C39 H39A 0.9600
C39 H39B 0.9600
C39 H39C 0.9600
C40 C41 1.522(5)
C41 C43 1.480(7)
C41 C45 1.558(8)
C41 C47 1.516(7)
C41 C42 1.590(17)
C41 C44 1.525(16)
C41 C46 1.456(16)
C48 C49 1.528(5)
C49 C50 1.527(8)
C49 C52 1.484(8)
C49 C54 1.504(8)
C49 C51 1.529(16)
C49 C53 1.582(19)
C49 C55 1.432(17)
C56 C57 1.522(5)
C57 C58 1.520(7)
C57 C59 1.496(7)
C57 C60 1.504(7)
C58 H58A 0.9600
C58 H58B 0.9600
C58 H58C 0.9600
C59 H59A 0.9600
C59 H59B 0.9600
C59 H59C 0.9600
C60 H60A 0.9600
C60 H60B 0.9600
C60 H60C 0.9600
C61 C62 1.533(5)
C62 C63 1.562(7)
C62 C65 1.511(7)
C62 C67 1.493(7)
C62 C64 1.514(14)
C62 C66 1.600(14)
C62 C68 1.540(15)
C69 C70 1.526(4)
C70 C71 1.499(7)
C70 C73 1.555(6)
C70 C75 1.520(7)
C70 C72 1.537(14)
C70 C74 1.488(14)
C70 C76 1.579(13)
C77 C78 1.519(5)
C78 C79 1.531(6)
C78 C80 1.532(6)
C78 C81 1.522(6)
C79 H79A 0.9600
C79 H79B 0.9600
C79 H79C 0.9600
C80 H80A 0.9600
C80 H80B 0.9600
C80 H80C 0.9600
C81 H81A 0.9600
C81 H81B 0.9600
C81 H81C 0.9600
C82 C83 1.533(5)
C83 C84 1.500(6)
C83 C85 1.529(6)
C83 C86 1.512(7)
C84 H84A 0.9600
C84 H84B 0.9600
C84 H84C 0.9600
C85 H85A 0.9600
C85 H85B 0.9600
C85 H85C 0.9600
C86 H86A 0.9600
C86 H86B 0.9600
C86 H86C 0.9600
C87 C88 1.533(5)
C88 C89 1.516(6)
C88 C90 1.525(6)
C88 C91 1.500(6)
C89 H89A 0.9600
C89 H89B 0.9600
C89 H89C 0.9600
C90 H90A 0.9600
C90 H90B 0.9600
C90 H90C 0.9600
C91 H91A 0.9600
C91 H91B 0.9600
C91 H91C 0.9600
C92 C93 1.523(5)
C93 C94 1.521(6)
C93 C95 1.530(6)
C93 C96 1.526(6)
C94 H94A 0.9600
C94 H94B 0.9600
C94 H94C 0.9600
C95 H95A 0.9600
C95 H95B 0.9600
C95 H95C 0.9600
C96 H96A 0.9600
C96 H96B 0.9600
C96 H96C 0.9600
C97 C98 1.522(5)
C98 C99 1.519(6)
C98 C100 1.498(6)
C98 C101 1.521(6)
C99 H99A 0.9600
C99 H99B 0.9600
C99 H99C 0.9600
C100 H10A 0.9600
C100 H10B 0.9600
C100 H10C 0.9600
C101 H10D 0.9600
C101 H10E 0.9600
C101 H10F 0.9600
C3 H3A 0.9600
C3 H3B 0.9600
C3 H3C 0.9600
C5 H5A 0.9600
C5 H5B 0.9600
C5 H5C 0.9600
C7 H7A 0.9600
C7 H7B 0.9600
C7 H7C 0.9600
C11 H11A 0.9600
C11 H11B 0.9600
C11 H11C 0.9600
C13 H13A 0.9600
C13 H13B 0.9600
C13 H13C 0.9600
C15 H15A 0.9600
C15 H15B 0.9600
C15 H15C 0.9600
C30 H30A 0.9600
C30 H30B 0.9600
C30 H30C 0.9600
C32 H32A 0.9600
C32 H32B 0.9600
C32 H32C 0.9600
C34 H34A 0.9600
C34 H34B 0.9600
C34 H34C 0.9600
C43 H43A 0.9600
C43 H43B 0.9600
C43 H43C 0.9600
C45 H45A 0.9600
C45 H45B 0.9600
C45 H45C 0.9600
C47 H47A 0.9600
C47 H47B 0.9600
C47 H47C 0.9600
C50 H50A 0.9600
C50 H50B 0.9600
C50 H50C 0.9600
C52 H52A 0.9600
C52 H52B 0.9600
C52 H52C 0.9600
C54 H54A 0.9600
C54 H54B 0.9600
C54 H54C 0.9600
C63 H63A 0.9600
C63 H63B 0.9600
C63 H63C 0.9600
C65 H65A 0.9600
C65 H65B 0.9600
C65 H65C 0.9600
C67 H67A 0.9600
C67 H67B 0.9600
C67 H67C 0.9600
C71 H71A 0.9600
C71 H71B 0.9600
C71 H71C 0.9600
C73 H73A 0.9600
C73 H73B 0.9600
C73 H73C 0.9600
C75 H75A 0.9600
C75 H75B 0.9600
C75 H75C 0.9600
C4 H4A 0.9600
C4 H4B 0.9600
C4 H4C 0.9600
C6 H6A 0.9600
C6 H6B 0.9600
C6 H6C 0.9600
C8 H8A 0.9600
C8 H8B 0.9600
C8 H8C 0.9600
C12 H12A 0.9600
C12 H12B 0.9600
C12 H12C 0.9600
C14 H14A 0.9600
C14 H14B 0.9600
C14 H14C 0.9600
C16 H16A 0.9600
C16 H16B 0.9600
C16 H16C 0.9600
C29 H29A 0.9600
C29 H29B 0.9600
C29 H29C 0.9600
C31 H31A 0.9600
C31 H31B 0.9600
C31 H31C 0.9600
C33 H33A 0.9600
C33 H33B 0.9600
C33 H33C 0.9600
C42 H42A 0.9600
C42 H42B 0.9600
C42 H42C 0.9600
C44 H44A 0.9600
C44 H44B 0.9600
C44 H44C 0.9600
C46 H46A 0.9600
C46 H46B 0.9600
C46 H46C 0.9600
C51 H51A 0.9600
C51 H51B 0.9600
C51 H51C 0.9600
C53 H53A 0.9600
C53 H53B 0.9600
C53 H53C 0.9600
C55 H55A 0.9600
C55 H55B 0.9600
C55 H55C 0.9600
C64 H64A 0.9600
C64 H64B 0.9600
C64 H64C 0.9600
C66 H66A 0.9600
C66 H66B 0.9600
C66 H66C 0.9600
C68 H68A 0.9600
C68 H68B 0.9600
C68 H68C 0.9600
C72 H72A 0.9600
C72 H72B 0.9600
C72 H72C 0.9600
C74 H74A 0.9600
C74 H74B 0.9600
C74 H74C 0.9600
C76 H76A 0.9600
C76 H76B 0.9600
C76 H76C 0.9600
Br1 Br2 2.2373(18)
Br1 Br7 1.853(12)
Br1 Br8 1.273(13)
Br2 Br7 1.131(12)
Br2 Br8 1.894(12)
Br3 Br4 2.255(2)
Br3 Br5 1.754(11)
Br3 Br6 1.375(11)
Br4 Br5 1.063(14)
Br4 Br6 2.000(10)
Br5 Br6 2.185(10)
Br7 Br8 2.208(12)
